data_7107554
loop_
_publ_author_name
'Nicola Giri'
'William Clegg'
'Ross W. Harrington'
'Peter N. Horton'
'Michael B. Hursthouse'
'Stuart L. James'

_publ_section_title
;
 Selective formation of a polar incomplete coordination cage induced by
 remote ligand substituents
;
_journal_name_full Chem.Commun.
_journal_page_first 4061
_journal_paper_doi 10.1039/c2cc17832j
_journal_volume 48
_journal_year 2012
_chemical_formula_moiety 'C216 H276 Ag6 F12 N24 O12 P12 S4 2+,2 C F3 O3 S -'
_chemical_formula_sum 'C218 H276 Ag6 F18 N24 O18 P12 S2'
_chemical_formula_weight 5073.94
_chemical_name_systematic
;
?
;
_space_group_IT_number 159
_symmetry_cell_setting trigonal
_symmetry_space_group_name_Hall 'P 3 -2c'
_symmetry_space_group_name_H-M 'P 3 1 c'
_atom_sites_solution_hydrogens geom
_atom_sites_solution_primary direct
_atom_sites_solution_secondary difmap
_audit_creation_method SHELXL-97
_cell_angle_alpha 90.00
_cell_angle_beta 90.00
_cell_angle_gamma 120.00
_cell_formula_units_Z 4
_cell_length_a 26.8708(8)
_cell_length_b 26.8708(8)
_cell_length_c 51.831(3)
_cell_measurement_reflns_used 9896
_cell_measurement_temperature 120(2)
_cell_measurement_theta_max 17.48
_cell_measurement_theta_min 2.25
_cell_volume 32410(2)
_computing_cell_refinement 'Bruker SAINT'
_computing_data_collection 'Bruker APEX2'
_computing_data_reduction 'Bruker SAINT'
_computing_molecular_graphics 'Bruker SHELXTL'
_computing_publication_material 'Bruker SHELXTL and local programs'
_computing_structure_refinement 'Bruker SHELXTL'
_computing_structure_solution 'Bruker SHELXTL'
_diffrn_ambient_temperature 120(2)
_diffrn_measured_fraction_theta_full 0.982
_diffrn_measured_fraction_theta_max 0.982
_diffrn_measurement_device_type 'Bruker APEX2 CCD diffractometer'
_diffrn_measurement_method 'thin-slice \w scans'
_diffrn_radiation_monochromator 'silicon 111'
_diffrn_radiation_source 'Daresbury SRS station 9.8'
_diffrn_radiation_type synchrotron
_diffrn_radiation_wavelength 0.6926
_diffrn_reflns_av_R_equivalents 0.0551
_diffrn_reflns_av_sigmaI/netI 0.0405
_diffrn_reflns_limit_h_max 20
_diffrn_reflns_limit_h_min -24
_diffrn_reflns_limit_k_max 24
_diffrn_reflns_limit_k_min -23
_diffrn_reflns_limit_l_max 47
_diffrn_reflns_limit_l_min -47
_diffrn_reflns_number 85791
_diffrn_reflns_theta_full 18.38
_diffrn_reflns_theta_max 18.38
_diffrn_reflns_theta_min 2.13
_exptl_absorpt_coefficient_mu 0.51
_exptl_absorpt_correction_T_max 0.955
_exptl_absorpt_correction_T_min 0.910
_exptl_absorpt_correction_type multi-scan
_exptl_absorpt_process_details SADABS
_exptl_crystal_colour colourless
_exptl_crystal_density_diffrn 1.040
_exptl_crystal_density_method 'not measured'
_exptl_crystal_description block
_exptl_crystal_F_000 10464
_exptl_crystal_size_max 0.20
_exptl_crystal_size_mid 0.10
_exptl_crystal_size_min 0.10
_refine_diff_density_max 0.362
_refine_diff_density_min -0.294
_refine_diff_density_rms 0.054
_refine_ls_abs_structure_details 'Flack H D (1983), Acta Cryst. A39, 876-881'
_refine_ls_abs_structure_Flack 0.06(3)
_refine_ls_extinction_coef 0.0025(2)
_refine_ls_extinction_expression Fc^*^=kFc[1+0.001xFc^2^\l^3^/sin(2\q)]^-1/4^
_refine_ls_extinction_method SHELXL
_refine_ls_goodness_of_fit_ref 1.045
_refine_ls_hydrogen_treatment constr
_refine_ls_matrix_type full
_refine_ls_number_parameters 1882
_refine_ls_number_reflns 16753
_refine_ls_number_restraints 7688
_refine_ls_restrained_S_all 1.008
_refine_ls_R_factor_all 0.0706
_refine_ls_R_factor_gt 0.0644
_refine_ls_shift/su_max 0.056
_refine_ls_shift/su_mean 0.002
_refine_ls_structure_factor_coef Fsqd
_refine_ls_weighting_details 'calc w=1/[\s^2^(Fo^2^)+(0.1582P)^2^+0.0000P] where P=(Fo^2^+2Fc^2^)/3'
_refine_ls_weighting_scheme calc
_refine_ls_wR_factor_gt 0.1821
_refine_ls_wR_factor_ref 0.1913
_reflns_number_gt 14610
_reflns_number_total 16753
_reflns_threshold_expression I>2\s(I)
_cod_data_source_file c2cc17832j.txt
_cod_data_source_block ssg0146
_cod_database_code 7107554

loop_
_symmetry_equiv_pos_as_xyz
'x, y, z'
'-y, x-y, z'
'-x+y, -x, z'
'y, x, z+1/2'
'x-y, -y, z+1/2'
'-x, -x+y, z+1/2'

loop_
_atom_site_label
_atom_site_type_symbol
_atom_site_fract_x
_atom_site_fract_y
_atom_site_fract_z
_atom_site_U_iso_or_equiv
_atom_site_adp_type
_atom_site_occupancy
_atom_site_symmetry_multiplicity
_atom_site_calc_flag
_atom_site_refinement_flags
_atom_site_disorder_assembly
_atom_site_disorder_group
Ag1 Ag 0.46153(4) 0.80922(4) -0.04696(2) 0.1360(4) Uani 1 1 d . A .
Ag2 Ag 0.47097(3) 0.66714(4) 0.051519(18) 0.1235(4) Uani 1 1 d . . .
P1 P 0.54544(13) 0.79830(14) -0.04812(7) 0.1293(10) Uani 1 1 d . . .
P2 P 0.44500(13) 0.58175(14) -0.06246(6) 0.1258(10) Uani 1 1 d . . .
P3 P 0.53889(12) 0.66356(14) 0.02245(6) 0.1208(9) Uani 1 1 d . . .
P4 P 0.44069(10) 0.66372(10) 0.09568(5) 0.0970(7) Uani 1 1 d . . .
C1 C 0.5533(4) 0.7457(5) -0.0289(2) 0.127(3) Uani 1 1 d U A .
H1A H 0.5888 0.7464 -0.0346 0.152 Uiso 1 1 calc R . .
H1B H 0.5593 0.7588 -0.0107 0.152 Uiso 1 1 calc R . .
C2 C 0.4939(5) 0.6570(4) -0.0565(2) 0.116(3) Uani 1 1 d U A .
H2A H 0.5321 0.6659 -0.0631 0.139 Uiso 1 1 calc R . .
H2B H 0.4811 0.6790 -0.0673 0.139 Uiso 1 1 calc R . .
C3 C 0.5211(4) 0.6470(5) -0.0110(2) 0.118(3) Uani 1 1 d U A .
H3A H 0.5550 0.6482 -0.0191 0.141 Uiso 1 1 calc R . .
H3B H 0.4899 0.6064 -0.0116 0.141 Uiso 1 1 calc R . .
C4 C 0.5023(5) 0.6805(5) -0.0295(2) 0.119(3) Uani 1 1 d U . .
C5 C 0.4464(4) 0.6765(4) -0.01851(18) 0.097(2) Uani 1 1 d U A .
H5A H 0.4535 0.6919 -0.0009 0.145 Uiso 1 1 calc R . .
H5B H 0.4156 0.6362 -0.0183 0.145 Uiso 1 1 calc R . .
H5C H 0.4350 0.6989 -0.0294 0.145 Uiso 1 1 calc R . .
C6 C 0.3667(3) 0.6383(3) 0.1041(2) 0.094(2) Uani 1 1 d U . .
H6A H 0.3448 0.5970 0.0997 0.113 Uiso 1 1 calc R . .
H6B H 0.3651 0.6410 0.1231 0.113 Uiso 1 1 calc R . .
C7 C 0.3333 0.6667 0.0924(3) 0.087(4) Uani 1 3 d SU . .
C8 C 0.3333 0.6667 0.0648(3) 0.093(4) Uani 1 3 d SU . .
H8A H 0.3151 0.6270 0.0584 0.139 Uiso 0.33 1 calc PR . .
H8B H 0.3730 0.6881 0.0584 0.139 Uiso 0.33 1 calc PR . .
H8C H 0.3119 0.6849 0.0584 0.139 Uiso 0.33 1 calc PR . .
C9 C 0.6010(9) 0.8637(8) -0.0421(5) 0.132(7) Uani 0.61(2) 1 d PDU A 1
C10 C 0.6431(9) 0.8716(8) -0.0246(4) 0.132(6) Uani 0.61(2) 1 d PDU A 1
H10 H 0.6414 0.8386 -0.0171 0.159 Uiso 0.61(2) 1 calc PR A 1
C11 C 0.6881(9) 0.9255(8) -0.0174(4) 0.146(7) Uani 0.61(2) 1 d PDU A 1
H11 H 0.7156 0.9280 -0.0052 0.175 Uiso 0.61(2) 1 calc PR A 1
C12 C 0.6931(11) 0.9746(7) -0.0274(5) 0.166(8) Uani 0.61(2) 1 d PDU A 1
C13 C 0.6537(10) 0.9679(8) -0.0459(5) 0.164(7) Uani 0.61(2) 1 d PDU A 1
H13 H 0.6581 1.0010 -0.0546 0.197 Uiso 0.61(2) 1 calc PR A 1
C14 C 0.6069(9) 0.9140(8) -0.0523(5) 0.146(7) Uani 0.61(2) 1 d PDU A 1
H14 H 0.5787 0.9120 -0.0640 0.175 Uiso 0.61(2) 1 calc PR A 1
N1 N 0.7404(11) 1.0305(7) -0.0204(5) 0.213(9) Uani 0.61(2) 1 d PDU A 1
C15 C 0.7863(15) 1.0368(14) -0.0028(7) 0.262(18) Uani 0.61(2) 1 d PDU A 1
H15A H 0.8133 1.0777 0.0001 0.394 Uiso 0.61(2) 1 calc PR A 1
H15B H 0.8066 1.0187 -0.0105 0.394 Uiso 0.61(2) 1 calc PR A 1
H15C H 0.7693 1.0182 0.0137 0.394 Uiso 0.61(2) 1 calc PR A 1
C16 C 0.7424(13) 1.0835(9) -0.0293(7) 0.229(13) Uani 0.61(2) 1 d PDU A 1
H16A H 0.7762 1.1169 -0.0219 0.344 Uiso 0.61(2) 1 calc PR A 1
H16B H 0.7076 1.0835 -0.0236 0.344 Uiso 0.61(2) 1 calc PR A 1
H16C H 0.7447 1.0854 -0.0481 0.344 Uiso 0.61(2) 1 calc PR A 1
X9 C 0.6160(12) 0.8635(12) -0.0332(7) 0.125(9) Uani 0.39(2) 1 d PDU A 2
X10 C 0.6606(13) 0.8632(11) -0.0198(7) 0.139(10) Uani 0.39(2) 1 d PDU A 2
H10A H 0.6562 0.8275 -0.0143 0.167 Uiso 0.39(2) 1 calc PR A 2
X11 C 0.7116(13) 0.9136(11) -0.0141(6) 0.140(8) Uani 0.39(2) 1 d PDU A 2
H11A H 0.7409 0.9111 -0.0049 0.168 Uiso 0.39(2) 1 calc PR A 2
X12 C 0.7206(13) 0.9662(10) -0.0213(7) 0.161(9) Uani 0.39(2) 1 d PDU A 2
X13 C 0.6782(15) 0.9678(12) -0.0351(9) 0.169(9) Uani 0.39(2) 1 d PDU A 2
H13A H 0.6834 1.0036 -0.0410 0.203 Uiso 0.39(2) 1 calc PR A 2
X14 C 0.6269(13) 0.9169(13) -0.0409(8) 0.155(9) Uani 0.39(2) 1 d PDU A 2
H14A H 0.5983 0.9197 -0.0505 0.186 Uiso 0.39(2) 1 calc PR A 2
N1X N 0.7740(13) 1.0180(10) -0.0146(7) 0.180(10) Uani 0.39(2) 1 d PDU A 2
X15 C 0.8219(16) 1.0150(18) -0.0024(7) 0.203(15) Uani 0.39(2) 1 d PDU A 2
H15D H 0.8543 1.0539 0.0001 0.305 Uiso 0.39(2) 1 calc PR A 2
H15E H 0.8339 0.9934 -0.0136 0.305 Uiso 0.39(2) 1 calc PR A 2
H15F H 0.8095 0.9956 0.0143 0.305 Uiso 0.39(2) 1 calc PR A 2
X16 C 0.785(2) 1.0759(11) -0.0215(8) 0.203(15) Uani 0.39(2) 1 d PDU A 2
H16D H 0.8238 1.1045 -0.0154 0.304 Uiso 0.39(2) 1 calc PR A 2
H16E H 0.7566 1.0829 -0.0135 0.304 Uiso 0.39(2) 1 calc PR A 2
H16F H 0.7836 1.0787 -0.0403 0.304 Uiso 0.39(2) 1 calc PR A 2
C17 C 0.5604(4) 0.7892(5) -0.0823(2) 0.140(4) Uani 1 1 d DU A .
C18 C 0.5178(5) 0.7764(5) -0.1006(2) 0.160(4) Uani 1 1 d DU . .
H18 H 0.4820 0.7723 -0.0953 0.192 Uiso 1 1 calc R A .
C19 C 0.5266(5) 0.7697(6) -0.1265(2) 0.202(7) Uani 1 1 d DU A .
H19 H 0.4972 0.7601 -0.1390 0.243 Uiso 1 1 calc R . .
C20 C 0.5798(5) 0.7775(8) -0.1334(2) 0.186(6) Uani 1 1 d DU . .
C21 C 0.6220(5) 0.7897(7) -0.1159(2) 0.161(4) Uani 1 1 d DU A .
H21 H 0.6579 0.7941 -0.1212 0.193 Uiso 1 1 calc R . .
C22 C 0.6118(5) 0.7955(6) -0.0898(2) 0.162(5) Uani 1 1 d DU . .
H22 H 0.6409 0.8040 -0.0773 0.195 Uiso 1 1 calc R A .
N2 N 0.5897(5) 0.7670(7) -0.1600(2) 0.205(5) Uani 1 1 d DU A .
C23 C 0.5448(7) 0.7551(12) -0.1793(3) 0.274(13) Uani 1 1 d DU . .
H23A H 0.5582 0.7513 -0.1964 0.411 Uiso 1 1 calc R A .
H23B H 0.5367 0.7869 -0.1795 0.411 Uiso 1 1 calc R . .
H23C H 0.5097 0.7193 -0.1748 0.411 Uiso 1 1 calc R . .
C24 C 0.6462(7) 0.7774(10) -0.1687(3) 0.229(8) Uani 1 1 d DU . .
H24A H 0.6448 0.7702 -0.1873 0.343 Uiso 1 1 calc R A .
H24B H 0.6560 0.7516 -0.1595 0.343 Uiso 1 1 calc R . .
H24C H 0.6754 0.8174 -0.1651 0.343 Uiso 1 1 calc R . .
C25 C 0.4434(8) 0.5773(8) -0.0975(3) 0.210(7) Uani 1 1 d DU . .
C26 C 0.4671(11) 0.6228(9) -0.1141(3) 0.314(12) Uani 1 1 d DU . .
H26 H 0.4871 0.6605 -0.1071 0.377 Uiso 1 1 calc R . .
C27 C 0.4632(11) 0.6159(10) -0.1411(3) 0.360(14) Uani 1 1 d DU . .
H27 H 0.4806 0.6483 -0.1522 0.432 Uiso 1 1 calc R . .
C28 C 0.4339(15) 0.5617(11) -0.1509(3) 0.361(14) Uani 1 1 d DU . .
C29 C 0.4084(15) 0.5143(10) -0.1352(3) 0.368(15) Uani 1 1 d DU . .
H29 H 0.3908 0.4765 -0.1421 0.441 Uiso 1 1 calc R . .
C30 C 0.4091(13) 0.5242(9) -0.1083(3) 0.353(14) Uani 1 1 d DU . .
H30 H 0.3851 0.4929 -0.0973 0.424 Uiso 1 1 calc R . .
N3 N 0.4318(14) 0.5541(12) -0.1789(3) 0.420(17) Uani 1 1 d DU . .
C31 C 0.454(2) 0.6049(15) -0.1950(5) 0.54(3) Uani 1 1 d DU . .
H31A H 0.4665 0.6389 -0.1841 0.812 Uiso 1 1 calc R . .
H31B H 0.4237 0.6012 -0.2068 0.812 Uiso 1 1 calc R . .
H31C H 0.4866 0.6088 -0.2051 0.812 Uiso 1 1 calc R . .
C32 C 0.403(2) 0.4967(14) -0.1900(5) 0.58(4) Uani 1 1 d DU . .
H32A H 0.3834 0.4683 -0.1764 0.863 Uiso 1 1 calc R . .
H32B H 0.4321 0.4895 -0.1982 0.863 Uiso 1 1 calc R . .
H32C H 0.3755 0.4938 -0.2031 0.863 Uiso 1 1 calc R . .
C33 C 0.4794(4) 0.5427(5) -0.0524(2) 0.136(3) Uani 1 1 d DU . .
C34 C 0.4511(5) 0.4977(5) -0.0356(3) 0.171(5) Uani 1 1 d DU . .
H34 H 0.4147 0.4901 -0.0293 0.205 Uiso 1 1 calc R . .
C35 C 0.4720(5) 0.4617(5) -0.0269(3) 0.202(6) Uani 1 1 d DU . .
H35 H 0.4497 0.4296 -0.0160 0.242 Uiso 1 1 calc R . .
C36 C 0.5256(6) 0.4753(7) -0.0347(4) 0.207(6) Uani 1 1 d DU . .
C37 C 0.5536(7) 0.5166(7) -0.0533(3) 0.188(5) Uani 1 1 d DU . .
H37 H 0.5879 0.5212 -0.0608 0.225 Uiso 1 1 calc R . .
C38 C 0.5319(5) 0.5524(5) -0.0614(2) 0.147(4) Uani 1 1 d DU . .
H38 H 0.5535 0.5831 -0.0730 0.176 Uiso 1 1 calc R . .
N4 N 0.5514(6) 0.4424(7) -0.0248(4) 0.247(7) Uani 1 1 d DU . .
C39 C 0.5126(11) 0.3893(11) -0.0113(7) 0.42(2) Uani 1 1 d DU . .
H39A H 0.4795 0.3915 -0.0048 0.623 Uiso 1 1 calc R . .
H39B H 0.5329 0.3840 0.0031 0.623 Uiso 1 1 calc R . .
H39C H 0.4993 0.3568 -0.0233 0.623 Uiso 1 1 calc R . .
C40 C 0.6027(9) 0.4485(10) -0.0374(5) 0.280(11) Uani 1 1 d DU . .
H40A H 0.6203 0.4834 -0.0479 0.420 Uiso 1 1 calc R . .
H40B H 0.5922 0.4150 -0.0484 0.420 Uiso 1 1 calc R . .
H40C H 0.6302 0.4512 -0.0242 0.420 Uiso 1 1 calc R . .
C41 C 0.6088(4) 0.7264(5) 0.0224(2) 0.139(4) Uani 1 1 d DU . .
C42 C 0.6539(4) 0.7313(6) 0.0074(3) 0.173(5) Uani 1 1 d DU . .
H42 H 0.6463 0.7009 -0.0042 0.208 Uiso 1 1 calc R . .
C43 C 0.7089(5) 0.7774(6) 0.0082(3) 0.200(6) Uani 1 1 d DU . .
H43 H 0.7386 0.7789 -0.0022 0.240 Uiso 1 1 calc R . .
C44 C 0.7187(4) 0.8207(7) 0.0245(3) 0.205(6) Uani 1 1 d DU . .
C45 C 0.6766(5) 0.8181(6) 0.0408(3) 0.174(5) Uani 1 1 d DU . .
H45 H 0.6850 0.8481 0.0527 0.209 Uiso 1 1 calc R . .
C46 C 0.6210(5) 0.7702(5) 0.0391(2) 0.148(4) Uani 1 1 d DU . .
H46 H 0.5914 0.7683 0.0498 0.178 Uiso 1 1 calc R . .
N5 N 0.7753(5) 0.8708(6) 0.0257(3) 0.241(7) Uani 1 1 d DU . .
C47 C 0.8203(7) 0.8776(13) 0.0079(5) 0.39(2) Uani 1 1 d DU . .
H47A H 0.8554 0.9142 0.0114 0.581 Uiso 1 1 calc R . .
H47B H 0.8077 0.8774 -0.0098 0.581 Uiso 1 1 calc R . .
H47C H 0.8279 0.8459 0.0103 0.581 Uiso 1 1 calc R . .
C48 C 0.7856(10) 0.9152(10) 0.0455(5) 0.323(17) Uani 1 1 d DU . .
H48A H 0.7488 0.9074 0.0529 0.484 Uiso 1 1 calc R . .
H48B H 0.8047 0.9532 0.0374 0.484 Uiso 1 1 calc R . .
H48C H 0.8102 0.9141 0.0592 0.484 Uiso 1 1 calc R . .
C49 C 0.5491(5) 0.6044(6) 0.0322(2) 0.150(4) Uani 1 1 d DU . .
C50 C 0.5302(5) 0.5830(5) 0.0562(3) 0.158(4) Uani 1 1 d DU . .
H50 H 0.5096 0.5969 0.0658 0.190 Uiso 1 1 calc R . .
C51 C 0.5399(6) 0.5416(5) 0.0671(3) 0.184(5) Uani 1 1 d DU . .
H51 H 0.5252 0.5270 0.0838 0.220 Uiso 1 1 calc R . .
C52 C 0.5704(8) 0.5215(8) 0.0542(3) 0.208(6) Uani 1 1 d DU . .
C53 C 0.5872(9) 0.5407(9) 0.0297(3) 0.230(7) Uani 1 1 d DU . .
H53 H 0.6048 0.5242 0.0196 0.276 Uiso 1 1 calc R . .
C54 C 0.5793(8) 0.5841(8) 0.0189(3) 0.210(6) Uani 1 1 d DU . .
H54 H 0.5950 0.5994 0.0024 0.252 Uiso 1 1 calc R . .
N6 N 0.5769(9) 0.4744(8) 0.0646(3) 0.265(7) Uani 1 1 d DU . .
C55 C 0.5585(12) 0.4521(12) 0.0909(4) 0.306(13) Uani 1 1 d DU . .
H55A H 0.5328 0.4651 0.0976 0.460 Uiso 1 1 calc R . .
H55B H 0.5923 0.4662 0.1021 0.460 Uiso 1 1 calc R . .
H55C H 0.5381 0.4100 0.0906 0.460 Uiso 1 1 calc R . .
C56 C 0.6137(12) 0.4565(12) 0.0510(5) 0.316(13) Uani 1 1 d DU . .
H56A H 0.6232 0.4739 0.0338 0.473 Uiso 1 1 calc R . .
H56B H 0.5933 0.4145 0.0494 0.473 Uiso 1 1 calc R . .
H56C H 0.6492 0.4691 0.0609 0.473 Uiso 1 1 calc R . .
C57 C 0.4518(3) 0.6098(4) 0.11332(18) 0.107(3) Uani 1 1 d DU . .
C58 C 0.4175(4) 0.5524(4) 0.1073(2) 0.129(3) Uani 1 1 d DU . .
H58 H 0.3871 0.5408 0.0952 0.155 Uiso 1 1 calc R . .
C59 C 0.4275(4) 0.5114(5) 0.1190(2) 0.147(4) Uani 1 1 d DU . .
H59 H 0.4016 0.4717 0.1160 0.177 Uiso 1 1 calc R . .
C60 C 0.4738(5) 0.5275(4) 0.1348(3) 0.161(4) Uani 1 1 d DU . .
C61 C 0.5058(6) 0.5840(5) 0.1416(3) 0.168(5) Uani 1 1 d DU . .
H61 H 0.5360 0.5955 0.1538 0.201 Uiso 1 1 calc R . .
C62 C 0.4945(5) 0.6252(5) 0.1308(3) 0.147(4) Uani 1 1 d DU . .
H62 H 0.5170 0.6643 0.1358 0.177 Uiso 1 1 calc R . .
N7 N 0.4827(6) 0.4869(4) 0.1494(3) 0.211(6) Uani 1 1 d DU . .
C63 C 0.4464(7) 0.4251(5) 0.1446(4) 0.225(9) Uani 1 1 d DU . .
H63A H 0.4576 0.4037 0.1563 0.338 Uiso 1 1 calc R . .
H63B H 0.4513 0.4166 0.1267 0.338 Uiso 1 1 calc R . .
H63C H 0.4061 0.4137 0.1476 0.338 Uiso 1 1 calc R . .
C64 C 0.5288(10) 0.5036(7) 0.1683(5) 0.298(14) Uani 1 1 d DU . .
H64A H 0.5257 0.4692 0.1762 0.447 Uiso 1 1 calc R . .
H64B H 0.5254 0.5277 0.1816 0.447 Uiso 1 1 calc R . .
H64C H 0.5660 0.5254 0.1596 0.447 Uiso 1 1 calc R . .
C65 C 0.4873(4) 0.7325(4) 0.1117(2) 0.121(3) Uani 1 1 d DU . .
C66 C 0.5254(4) 0.7757(4) 0.0957(2) 0.147(4) Uani 1 1 d DU . .
H66 H 0.5248 0.7678 0.0778 0.176 Uiso 1 1 calc R . .
C67 C 0.5640(5) 0.8295(5) 0.1043(3) 0.174(5) Uani 1 1 d DU . .
H67 H 0.5889 0.8592 0.0929 0.209 Uiso 1 1 calc R . .
C68 C 0.5648(6) 0.8380(5) 0.1298(3) 0.168(4) Uani 1 1 d DU . .
C69 C 0.5268(6) 0.7985(5) 0.1471(2) 0.166(5) Uani 1 1 d DU . .
H69 H 0.5275 0.8080 0.1648 0.199 Uiso 1 1 calc R . .
C70 C 0.4867(5) 0.7430(4) 0.1377(2) 0.142(3) Uani 1 1 d DU . .
H70 H 0.4602 0.7140 0.1490 0.171 Uiso 1 1 calc R . .
N8 N 0.6054(7) 0.8956(6) 0.1383(3) 0.234(7) Uani 1 1 d DU . .
C71 C 0.6468(10) 0.9381(9) 0.1199(4) 0.332(18) Uani 1 1 d DU . .
H71A H 0.6380 0.9221 0.1025 0.498 Uiso 1 1 calc R . .
H71B H 0.6858 0.9474 0.1246 0.498 Uiso 1 1 calc R . .
H71C H 0.6440 0.9731 0.1205 0.498 Uiso 1 1 calc R . .
C72 C 0.6045(10) 0.9045(8) 0.1657(3) 0.243(9) Uani 1 1 d DU . .
H72A H 0.6326 0.9445 0.1699 0.364 Uiso 1 1 calc R . .
H72B H 0.6143 0.8788 0.1750 0.364 Uiso 1 1 calc R . .
H72C H 0.5661 0.8964 0.1709 0.364 Uiso 1 1 calc R . .
Ag3 Ag 0.88103(4) 0.86006(4) 0.28518(2) 0.1344(4) Uani 1 1 d . . .
Ag4 Ag 1.02684(4) 0.87909(4) 0.181018(17) 0.1247(4) Uani 1 1 d . . .
P5 P 0.92881(15) 0.80731(14) 0.29525(6) 0.1251(9) Uani 1 1 d . . .
P6 P 1.14054(14) 0.93205(14) 0.28428(6) 0.1244(9) Uani 1 1 d D . .
P7 P 1.02362(12) 0.80730(12) 0.20986(6) 0.1138(8) Uani 1 1 d . . .
P8 P 1.03732(11) 0.91481(11) 0.13786(5) 0.0987(7) Uani 1 1 d . . .
C73 C 1.0028(5) 0.8371(5) 0.28911(19) 0.118(3) Uani 1 1 d U B .
H73A H 1.0229 0.8712 0.3004 0.141 Uiso 1 1 calc R . .
H73B H 1.0134 0.8088 0.2953 0.141 Uiso 1 1 calc R . .
C74 C 1.0981(5) 0.8792(5) 0.2628(3) 0.131(3) Uani 1 1 d U B .
H74A H 1.1135 0.8933 0.2453 0.157 Uiso 1 1 calc R . .
H74B H 1.1031 0.8457 0.2662 0.157 Uiso 1 1 calc R . .
C75 C 0.9995(6) 0.8023(5) 0.24366(19) 0.124(3) Uani 1 1 d U B .
H75A H 0.9580 0.7897 0.2432 0.149 Uiso 1 1 calc R . .
H75B H 1.0030 0.7710 0.2520 0.149 Uiso 1 1 calc R . .
C76 C 1.0292(5) 0.8560(5) 0.2621(2) 0.120(3) Uani 1 1 d U . .
C77 C 1.0189(5) 0.9024(4) 0.2510(2) 0.116(3) Uani 1 1 d U B .
H77A H 1.0368 0.9363 0.2622 0.174 Uiso 1 1 calc R . .
H77B H 0.9775 0.8880 0.2500 0.174 Uiso 1 1 calc R . .
H77C H 1.0357 0.9129 0.2337 0.174 Uiso 1 1 calc R . .
C78 C 1.0446(4) 0.9835(3) 0.13127(17) 0.090(2) Uani 1 1 d U . .
H78A H 1.0832 1.0130 0.1373 0.108 Uiso 1 1 calc R . .
H78B H 1.0444 0.9874 0.1123 0.108 Uiso 1 1 calc R . .
C79 C 1.0000 1.0000 0.1426(3) 0.095(4) Uani 1 3 d SU . .
C80 C 1.0000 1.0000 0.1730(3) 0.121(5) Uani 1 3 d SU . .
H80A H 1.0382 1.0286 0.1793 0.181 Uiso 0.33 1 calc PR . .
H80B H 0.9904 0.9618 0.1793 0.181 Uiso 0.33 1 calc PR . .
H80C H 0.9714 1.0096 0.1793 0.181 Uiso 0.33 1 calc PR . .
C81 C 0.9225(6) 0.7984(5) 0.3300(2) 0.157(4) Uani 1 1 d DU . .
C82 C 0.8757(7) 0.7960(6) 0.3425(2) 0.194(5) Uani 1 1 d DU . .
H82 H 0.8480 0.8000 0.3327 0.232 Uiso 1 1 calc R . .
C83 C 0.8681(7) 0.7879(6) 0.3691(2) 0.221(6) Uani 1 1 d DU . .
H83 H 0.8351 0.7852 0.3773 0.265 Uiso 1 1 calc R . .
C84 C 0.9093(8) 0.7841(7) 0.3831(2) 0.208(6) Uani 1 1 d DU . .
C85 C 0.9533(7) 0.7811(9) 0.3709(2) 0.222(7) Uani 1 1 d DU . .
H85 H 0.9780 0.7722 0.3804 0.266 Uiso 1 1 calc R . .
C86 C 0.9613(7) 0.7912(9) 0.3444(2) 0.207(6) Uani 1 1 d DU . .
H86 H 0.9939 0.7932 0.3363 0.248 Uiso 1 1 calc R . .
N9 N 0.9020(8) 0.7756(8) 0.4111(2) 0.274(8) Uani 1 1 d DU . .
C87 C 0.8502(10) 0.7700(7) 0.4229(4) 0.290(10) Uani 1 1 d DU . .
H87A H 0.8307 0.7821 0.4106 0.435 Uiso 1 1 calc R . .
H87B H 0.8606 0.7943 0.4383 0.435 Uiso 1 1 calc R . .
H87C H 0.8244 0.7298 0.4278 0.435 Uiso 1 1 calc R . .
C88 C 0.9431(12) 0.7656(16) 0.4256(4) 0.43(2) Uani 1 1 d DU . .
H88A H 0.9744 0.7709 0.4141 0.638 Uiso 1 1 calc R . .
H88B H 0.9235 0.7263 0.4324 0.638 Uiso 1 1 calc R . .
H88C H 0.9589 0.7930 0.4399 0.638 Uiso 1 1 calc R . .
C89 C 0.8888(5) 0.7338(5) 0.28168(19) 0.127(3) Uani 1 1 d DU . .
C90 C 0.8410(5) 0.7166(5) 0.26660(18) 0.152(4) Uani 1 1 d DU . .
H90 H 0.8284 0.7430 0.2626 0.182 Uiso 1 1 calc R . .
C91 C 0.8103(6) 0.6598(5) 0.2570(2) 0.180(5) Uani 1 1 d DU . .
H91 H 0.7775 0.6480 0.2464 0.216 Uiso 1 1 calc R . .
C92 C 0.8285(6) 0.6226(5) 0.2631(3) 0.178(5) Uani 1 1 d DU . .
C93 C 0.8771(6) 0.6401(5) 0.2781(3) 0.171(5) Uani 1 1 d DU . .
H93 H 0.8898 0.6137 0.2820 0.205 Uiso 1 1 calc R . .
C94 C 0.9075(6) 0.6962(4) 0.2877(2) 0.152(4) Uani 1 1 d DU . .
H94 H 0.9406 0.7081 0.2981 0.182 Uiso 1 1 calc R . .
N10 N 0.7987(7) 0.5647(5) 0.2524(3) 0.219(6) Uani 1 1 d DU . .
C95 C 0.7473(9) 0.5471(10) 0.2368(4) 0.273(10) Uani 1 1 d DU . .
H95A H 0.7416 0.5801 0.2341 0.409 Uiso 1 1 calc R . .
H95B H 0.7137 0.5165 0.2457 0.409 Uiso 1 1 calc R . .
H95C H 0.7519 0.5330 0.2200 0.409 Uiso 1 1 calc R . .
C96 C 0.8193(9) 0.5246(6) 0.2583(4) 0.244(8) Uani 1 1 d DU . .
H96A H 0.8545 0.5443 0.2687 0.366 Uiso 1 1 calc R . .
H96B H 0.8274 0.5109 0.2422 0.366 Uiso 1 1 calc R . .
H96C H 0.7898 0.4918 0.2680 0.366 Uiso 1 1 calc R . .
C97 C 1.1302(6) 0.9001(6) 0.3155(3) 0.175(5) Uani 1 1 d DU B .
C98 C 1.1338(7) 0.8529(6) 0.3209(3) 0.220(6) Uani 1 1 d DU . .
H98 H 1.1426 0.8344 0.3075 0.264 Uiso 1 1 calc R B .
C99 C 1.1245(8) 0.8309(8) 0.3460(3) 0.277(8) Uani 1 1 d DU B .
H99 H 1.1294 0.7989 0.3494 0.333 Uiso 1 1 calc R . .
C100 C 1.1088(12) 0.8533(10) 0.3656(3) 0.310(10) Uani 1 1 d DU . .
C101 C 1.1070(9) 0.9027(8) 0.3615(2) 0.261(8) Uani 1 1 d DU B .
H101 H 1.1010 0.9226 0.3753 0.314 Uiso 1 1 calc R . .
C102 C 1.1145(7) 0.9224(7) 0.3361(2) 0.186(5) Uani 1 1 d DU . .
H102 H 1.1084 0.9536 0.3326 0.223 Uiso 1 1 calc R B .
N11 N 1.1052(13) 0.8331(10) 0.3923(3) 0.395(14) Uani 1 1 d DU B .
C103 C 1.1091(17) 0.7817(13) 0.3966(5) 0.47(2) Uani 1 1 d DU . .
H10B H 1.1172 0.7689 0.3802 0.698 Uiso 1 1 calc R B .
H10C H 1.0727 0.7512 0.4036 0.698 Uiso 1 1 calc R . .
H10D H 1.1402 0.7903 0.4089 0.698 Uiso 1 1 calc R . .
C104 C 1.0927(16) 0.8617(13) 0.4133(4) 0.48(2) Uani 1 1 d DU . .
H10E H 1.0925 0.8957 0.4065 0.722 Uiso 1 1 calc R B .
H10F H 1.1222 0.8735 0.4267 0.722 Uiso 1 1 calc R . .
H10G H 1.0550 0.8351 0.4207 0.722 Uiso 1 1 calc R . .
C105 C 1.2119(6) 0.9500(8) 0.2745(4) 0.125(5) Uani 0.630(19) 1 d PDU B 1
C106 C 1.2596(8) 0.9835(9) 0.2893(4) 0.170(8) Uani 0.630(19) 1 d PDU B 1
H106 H 1.2536 0.9924 0.3064 0.204 Uiso 0.630(19) 1 calc PR B 1
C107 C 1.3156(8) 1.0052(11) 0.2811(4) 0.190(9) Uani 0.630(19) 1 d PDU B 1
H107 H 1.3458 1.0307 0.2922 0.228 Uiso 0.630(19) 1 calc PR B 1
C108 C 1.3295(8) 0.9919(14) 0.2581(5) 0.210(9) Uani 0.630(19) 1 d PDU B 1
C109 C 1.2836(8) 0.9633(15) 0.2419(5) 0.225(11) Uani 0.630(19) 1 d PDU B 1
H109 H 1.2902 0.9596 0.2242 0.270 Uiso 0.630(19) 1 calc PR B 1
C110 C 1.2272(8) 0.9392(13) 0.2509(4) 0.179(9) Uani 0.630(19) 1 d PDU B 1
H110 H 1.1972 0.9134 0.2398 0.214 Uiso 0.630(19) 1 calc PR B 1
N12 N 1.3893(8) 1.0211(14) 0.2489(5) 0.236(11) Uani 0.630(19) 1 d PDU B 1
C111 C 1.4365(11) 1.0543(17) 0.2670(7) 0.28(2) Uani 0.630(19) 1 d PDU B 1
H11B H 1.4208 1.0532 0.2842 0.422 Uiso 0.630(19) 1 calc PR B 1
H11C H 1.4587 1.0942 0.2611 0.422 Uiso 0.630(19) 1 calc PR B 1
H11D H 1.4616 1.0375 0.2678 0.422 Uiso 0.630(19) 1 calc PR B 1
C112 C 1.4012(15) 1.0095(19) 0.2226(6) 0.30(2) Uani 0.630(19) 1 d PDU B 1
H11E H 1.3648 0.9843 0.2137 0.450 Uiso 0.630(19) 1 calc PR B 1
H11F H 1.4243 0.9906 0.2233 0.450 Uiso 0.630(19) 1 calc PR B 1
H11G H 1.4223 1.0457 0.2131 0.450 Uiso 0.630(19) 1 calc PR B 1
X105 C 1.2017(11) 0.9229(17) 0.2844(8) 0.168(12) Uani 0.370(19) 1 d PDU B 2
X106 C 1.2455(13) 0.9540(18) 0.3014(7) 0.191(12) Uani 0.370(19) 1 d PDU B 2
H10H H 1.2374 0.9628 0.3181 0.229 Uiso 0.370(19) 1 calc PR B 2
X107 C 1.3020(12) 0.9726(16) 0.2941(6) 0.173(11) Uani 0.370(19) 1 d PDU B 2
H10I H 1.3314 0.9904 0.3067 0.208 Uiso 0.370(19) 1 calc PR B 2
X108 C 1.3169(11) 0.9664(18) 0.2697(7) 0.182(10) Uani 0.370(19) 1 d PDU B 2
X109 C 1.2732(12) 0.9262(19) 0.2546(6) 0.184(11) Uani 0.370(19) 1 d PDU B 2
H10J H 1.2814 0.9106 0.2399 0.220 Uiso 0.370(19) 1 calc PR B 2
X110 C 1.2162(12) 0.9088(19) 0.2612(7) 0.168(11) Uani 0.370(19) 1 d PDU B 2
H11H H 1.1866 0.8864 0.2493 0.202 Uiso 0.370(19) 1 calc PR B 2
N12X N 1.3755(11) 0.979(2) 0.2641(7) 0.215(12) Uani 0.370(19) 1 d PDU B 2
X111 C 1.4221(14) 1.016(3) 0.2820(10) 0.25(2) Uani 0.370(19) 1 d PDU B 2
H11I H 1.4056 1.0183 0.2985 0.382 Uiso 0.370(19) 1 calc PR B 2
H11J H 1.4446 1.0545 0.2746 0.382 Uiso 0.370(19) 1 calc PR B 2
H11K H 1.4471 0.9996 0.2848 0.382 Uiso 0.370(19) 1 calc PR B 2
X112 C 1.389(2) 0.970(3) 0.2374(9) 0.28(3) Uani 0.370(19) 1 d PDU B 2
H11L H 1.3535 0.9446 0.2283 0.419 Uiso 0.370(19) 1 calc PR B 2
H11M H 1.4139 0.9533 0.2378 0.419 Uiso 0.370(19) 1 calc PR B 2
H11N H 1.4090 1.0075 0.2285 0.419 Uiso 0.370(19) 1 calc PR B 2
C113 C 0.9736(4) 0.7380(4) 0.19744(19) 0.123(3) Uani 1 1 d DU . .
C114 C 0.9670(4) 0.7316(4) 0.1709(2) 0.132(3) Uani 1 1 d DU . .
H114 H 0.9890 0.7637 0.1599 0.158 Uiso 1 1 calc R . .
C115 C 0.9281(4) 0.6784(4) 0.1600(2) 0.135(3) Uani 1 1 d DU . .
H115 H 0.9242 0.6747 0.1418 0.162 Uiso 1 1 calc R . .
C116 C 0.8955(6) 0.6313(4) 0.1754(2) 0.159(4) Uani 1 1 d DU . .
C117 C 0.9011(9) 0.6393(6) 0.2015(2) 0.233(9) Uani 1 1 d DU . .
H117 H 0.8761 0.6087 0.2125 0.279 Uiso 1 1 calc R . .
C118 C 0.9423(8) 0.6911(5) 0.2124(2) 0.208(7) Uani 1 1 d DU . .
H118 H 0.9486 0.6935 0.2305 0.249 Uiso 1 1 calc R . .
N13 N 0.8580(5) 0.5763(4) 0.1633(2) 0.178(4) Uani 1 1 d DU . .
C119 C 0.8514(10) 0.5724(8) 0.1355(3) 0.270(13) Uani 1 1 d DU . .
H11O H 0.8792 0.6093 0.1277 0.405 Uiso 1 1 calc R . .
H11P H 0.8123 0.5633 0.1310 0.405 Uiso 1 1 calc R . .
H11Q H 0.8583 0.5422 0.1290 0.405 Uiso 1 1 calc R . .
C120 C 0.8224(11) 0.5281(7) 0.1800(4) 0.285(13) Uani 1 1 d DU . .
H12A H 0.8346 0.5386 0.1979 0.428 Uiso 1 1 calc R . .
H12B H 0.8263 0.4950 0.1751 0.428 Uiso 1 1 calc R . .
H12C H 0.7821 0.5182 0.1782 0.428 Uiso 1 1 calc R . .
C121 C 1.0914(4) 0.8095(4) 0.21053(18) 0.119(3) Uani 1 1 d DU . .
C122 C 1.1358(4) 0.8473(4) 0.1954(2) 0.143(4) Uani 1 1 d DU . .
H122 H 1.1298 0.8729 0.1849 0.172 Uiso 1 1 calc R . .
C123 C 1.1887(5) 0.8510(5) 0.1945(2) 0.159(4) Uani 1 1 d DU . .
H123 H 1.2186 0.8782 0.1837 0.191 Uiso 1 1 calc R . .
C124 C 1.1964(5) 0.8140(5) 0.2095(3) 0.153(4) Uani 1 1 d DU . .
C125 C 1.1538(5) 0.7743(6) 0.2250(2) 0.148(4) Uani 1 1 d DU . .
H125 H 1.1606 0.7493 0.2355 0.178 Uiso 1 1 calc R . .
C126 C 1.1001(5) 0.7709(5) 0.2253(2) 0.131(3) Uani 1 1 d DU . .
H126 H 1.0696 0.7425 0.2354 0.157 Uiso 1 1 calc R . .
N14 N 1.2520(5) 0.8174(6) 0.2094(3) 0.189(4) Uani 1 1 d DU . .
C127 C 1.2959(7) 0.8573(7) 0.1909(4) 0.204(7) Uani 1 1 d DU . .
H12D H 1.3313 0.8557 0.1931 0.305 Uiso 1 1 calc R . .
H12E H 1.3038 0.8965 0.1942 0.305 Uiso 1 1 calc R . .
H12F H 1.2815 0.8460 0.1733 0.305 Uiso 1 1 calc R . .
C128 C 1.2637(9) 0.7802(12) 0.2263(5) 0.307(14) Uani 1 1 d DU . .
H12G H 1.3034 0.7889 0.2237 0.461 Uiso 1 1 calc R . .
H12H H 1.2373 0.7398 0.2220 0.461 Uiso 1 1 calc R . .
H12I H 1.2582 0.7871 0.2443 0.461 Uiso 1 1 calc R . .
C129 C 0.9815(4) 0.8645(4) 0.11712(17) 0.103(2) Uani 1 1 d DU . .
C130 C 0.9810(4) 0.8719(5) 0.09090(18) 0.131(3) Uani 1 1 d DU . .
H130 H 1.0088 0.9065 0.0829 0.158 Uiso 1 1 calc R . .
C131 C 0.9377(4) 0.8264(5) 0.0762(2) 0.167(5) Uani 1 1 d DU . .
H131 H 0.9359 0.8313 0.0581 0.200 Uiso 1 1 calc R . .
C132 C 0.8978(5) 0.7747(5) 0.0876(2) 0.139(3) Uani 1 1 d DU . .
C133 C 0.8960(5) 0.7685(5) 0.1134(2) 0.145(4) Uani 1 1 d DU . .
H133 H 0.8669 0.7348 0.1216 0.174 Uiso 1 1 calc R . .
C134 C 0.9383(4) 0.8133(4) 0.1273(2) 0.123(3) Uani 1 1 d DU . .
H134 H 0.9378 0.8087 0.1455 0.147 Uiso 1 1 calc R . .
N15 N 0.8504(5) 0.7305(5) 0.0726(2) 0.186(4) Uani 1 1 d DU . .
C135 C 0.8527(8) 0.7336(10) 0.0447(2) 0.244(9) Uani 1 1 d DU . .
H13B H 0.8811 0.7727 0.0394 0.366 Uiso 1 1 calc R . .
H13C H 0.8149 0.7238 0.0379 0.366 Uiso 1 1 calc R . .
H13D H 0.8639 0.7065 0.0379 0.366 Uiso 1 1 calc R . .
C136 C 0.8115(6) 0.6755(5) 0.0852(3) 0.197(6) Uani 1 1 d DU . .
H13E H 0.8161 0.6801 0.1039 0.295 Uiso 1 1 calc R . .
H13F H 0.8209 0.6463 0.0795 0.295 Uiso 1 1 calc R . .
H13G H 0.7717 0.6634 0.0805 0.295 Uiso 1 1 calc R . .
C137 C 1.1049(4) 0.9258(4) 0.12431(19) 0.110(3) Uani 1 1 d DU . .
C138 C 1.1214(4) 0.8850(4) 0.12858(18) 0.127(3) Uani 1 1 d DU . .
H138 H 1.0970 0.8526 0.1389 0.152 Uiso 1 1 calc R . .
C139 C 1.1704(4) 0.8883(4) 0.11902(19) 0.128(3) Uani 1 1 d DU . .
H139 H 1.1791 0.8586 0.1221 0.154 Uiso 1 1 calc R . .
C140 C 1.2057(4) 0.9351(5) 0.1051(2) 0.141(3) Uani 1 1 d DU . .
C141 C 1.1906(5) 0.9747(5) 0.0986(3) 0.156(4) Uani 1 1 d DU . .
H141 H 1.2149 1.0059 0.0877 0.188 Uiso 1 1 calc R . .
C142 C 1.1397(4) 0.9704(4) 0.1078(2) 0.134(3) Uani 1 1 d DU . .
H142 H 1.1290 0.9978 0.1028 0.160 Uiso 1 1 calc R . .
N16 N 1.2590(4) 0.9426(4) 0.0946(2) 0.162(4) Uani 1 1 d DU . .
C143 C 1.2751(6) 0.9006(6) 0.1021(4) 0.194(7) Uani 1 1 d DU . .
H14B H 1.3115 0.9099 0.0939 0.291 Uiso 1 1 calc R . .
H14C H 1.2451 0.8622 0.0967 0.291 Uiso 1 1 calc R . .
H14D H 1.2795 0.9012 0.1209 0.291 Uiso 1 1 calc R . .
C144 C 1.2935(7) 0.9879(6) 0.0763(4) 0.224(9) Uani 1 1 d DU . .
H14E H 1.3272 0.9851 0.0714 0.337 Uiso 1 1 calc R . .
H14F H 1.3060 1.0254 0.0842 0.337 Uiso 1 1 calc R . .
H14G H 1.2705 0.9836 0.0609 0.337 Uiso 1 1 calc R . .
S1 S 0.47444(11) 0.81544(11) 0.02802(6) 0.1116(8) Uani 1 1 d DU A .
O1 O 0.4574(4) 0.8180(4) 0.00271(16) 0.162(3) Uani 1 1 d DU . .
O2 O 0.4998(4) 0.7798(4) 0.0299(2) 0.166(3) Uani 1 1 d DU . .
O3 O 0.4341(3) 0.8083(3) 0.04788(16) 0.142(2) Uani 1 1 d DU . .
C145 C 0.5333(5) 0.8851(5) 0.0342(2) 0.157(4) Uani 1 1 d DU . .
F1 F 0.5744(3) 0.9024(5) 0.0175(2) 0.249(5) Uani 1 1 d DU A .
F2 F 0.5198(4) 0.9250(3) 0.0327(2) 0.221(4) Uani 1 1 d DU A .
F3 F 0.5561(5) 0.8906(4) 0.0570(2) 0.236(4) Uani 1 1 d DU A .
S2 S 0.3333 0.6667 -0.07799(12) 0.1455(18) Uani 1 3 d SDU . .
O4 O 0.3822(5) 0.7211(6) -0.0736(3) 0.284(9) Uani 1 1 d DU . .
C146 C 0.3333 0.6667 -0.1135(4) 0.204(9) Uani 1 3 d SDU . .
F4 F 0.3822(6) 0.6783(11) -0.1224(2) 0.338(10) Uani 1 1 d DU A .
S3 S 0.87339(15) 0.84742(16) 0.20656(7) 0.1426(11) Uani 1 1 d DU . .
O5 O 0.8762(6) 0.8336(5) 0.23156(18) 0.226(5) Uani 1 1 d DU . .
O6 O 0.9224(4) 0.8613(6) 0.1904(3) 0.231(5) Uani 1 1 d DU . .
O7 O 0.8469(6) 0.8803(5) 0.2017(3) 0.224(5) Uani 1 1 d DU . .
C147 C 0.8227(5) 0.7781(6) 0.1919(2) 0.181(4) Uani 1 1 d DU . .
F5 F 0.8117(5) 0.7895(5) 0.1680(2) 0.242(5) Uani 1 1 d DU . .
F6 F 0.8483(7) 0.7464(5) 0.1934(2) 0.268(6) Uani 1 1 d DU . .
F7 F 0.7738(5) 0.7555(6) 0.2047(3) 0.288(6) Uani 1 1 d DU . .
S4 S 1.0000 1.0000 0.31375(11) 0.1378(16) Uani 1 3 d SDU . .
O8 O 0.9416(4) 0.9619(4) 0.3080(2) 0.178(3) Uani 1 1 d DU . .
C148 C 1.0000 1.0000 0.3494(3) 0.162(6) Uani 1 3 d SDU . .
F8 F 0.9828(6) 0.9464(5) 0.3567(2) 0.254(5) Uani 1 1 d DU . .

loop_
_atom_site_aniso_label
_atom_site_aniso_U_11
_atom_site_aniso_U_22
_atom_site_aniso_U_33
_atom_site_aniso_U_23
_atom_site_aniso_U_13
_atom_site_aniso_U_12
Ag1 0.1410(7) 0.1146(6) 0.1572(8) 0.0330(5) 0.0604(6) 0.0675(5)
Ag2 0.0999(5) 0.1670(8) 0.1219(6) -0.0153(5) -0.0062(4) 0.0804(5)
P1 0.115(2) 0.124(2) 0.140(2) 0.0005(18) 0.0431(18) 0.0530(18)
P2 0.129(2) 0.131(2) 0.132(2) -0.0466(18) -0.0184(18) 0.0757(19)
P3 0.0981(18) 0.151(2) 0.130(2) -0.0411(18) -0.0162(16) 0.0744(18)
P4 0.0823(15) 0.0902(15) 0.1184(18) -0.0126(13) -0.0159(13) 0.0431(12)
C1 0.102(6) 0.125(6) 0.159(9) -0.041(6) -0.005(6) 0.061(5)
C2 0.112(7) 0.116(7) 0.133(6) -0.030(5) -0.004(5) 0.066(6)
C3 0.092(6) 0.135(7) 0.138(7) -0.035(6) -0.007(5) 0.066(6)
C4 0.104(6) 0.126(6) 0.128(7) -0.027(6) -0.010(5) 0.058(5)
C5 0.095(5) 0.093(6) 0.104(6) -0.022(5) -0.015(4) 0.048(4)
C6 0.075(5) 0.079(5) 0.137(7) -0.010(5) -0.010(5) 0.045(4)
C7 0.070(5) 0.070(5) 0.122(9) 0.000 0.000 0.035(2)
C8 0.078(5) 0.078(5) 0.123(8) 0.000 0.000 0.039(3)
C9 0.120(13) 0.129(9) 0.137(17) 0.009(10) -0.001(10) 0.054(10)
C10 0.116(14) 0.141(9) 0.144(14) -0.001(10) 0.005(10) 0.067(8)
C11 0.110(13) 0.150(9) 0.152(13) 0.006(10) 0.004(10) 0.045(9)
C12 0.137(14) 0.141(8) 0.191(16) -0.011(11) -0.009(10) 0.049(10)
C13 0.150(15) 0.133(9) 0.174(17) 0.038(11) 0.012(10) 0.044(10)
C14 0.134(13) 0.148(10) 0.141(17) 0.017(11) -0.009(10) 0.060(9)
N1 0.182(17) 0.147(9) 0.226(17) 0.002(13) -0.002(13) 0.019(11)
C15 0.24(3) 0.20(2) 0.22(3) -0.04(2) -0.07(2) 0.013(19)
C16 0.16(2) 0.142(11) 0.31(3) 0.035(19) 0.10(2) 0.024(15)
X9 0.097(15) 0.144(11) 0.12(2) 0.023(14) 0.058(13) 0.051(13)
X10 0.113(18) 0.146(11) 0.128(17) 0.011(14) 0.028(14) 0.043(11)
X11 0.119(16) 0.145(11) 0.136(17) -0.017(13) 0.033(14) 0.051(11)
X12 0.143(16) 0.138(10) 0.181(17) -0.023(14) 0.025(13) 0.055(11)
X13 0.153(16) 0.141(12) 0.18(2) 0.010(15) 0.028(14) 0.050(12)
X14 0.143(15) 0.140(12) 0.16(2) 0.010(15) 0.026(13) 0.055(12)
N1X 0.155(17) 0.150(12) 0.20(2) -0.044(16) 0.031(15) 0.049(12)
X15 0.17(2) 0.22(3) 0.14(3) -0.03(2) -0.01(2) 0.04(2)
X16 0.22(3) 0.132(12) 0.20(3) -0.079(19) 0.02(3) 0.046(18)
C17 0.113(7) 0.130(8) 0.147(8) -0.027(7) 0.025(5) 0.038(7)
C18 0.123(8) 0.199(12) 0.139(8) 0.030(9) 0.043(6) 0.066(9)
C19 0.130(8) 0.305(18) 0.129(7) 0.023(11) 0.027(7) 0.077(11)
C20 0.115(8) 0.239(14) 0.136(7) 0.010(9) 0.038(6) 0.037(9)
C21 0.122(8) 0.205(12) 0.144(7) 0.023(9) 0.049(6) 0.073(9)
C22 0.116(7) 0.190(11) 0.149(7) -0.027(9) 0.021(7) 0.052(8)
N2 0.156(8) 0.261(14) 0.154(7) -0.005(9) 0.033(6) 0.071(9)
C23 0.178(14) 0.44(3) 0.131(9) 0.022(16) 0.024(8) 0.098(19)
C24 0.187(12) 0.31(2) 0.183(14) 0.027(15) 0.061(10) 0.118(16)
C25 0.292(19) 0.267(17) 0.154(11) -0.092(9) -0.041(11) 0.201(16)
C26 0.47(3) 0.315(18) 0.156(11) -0.067(11) -0.045(18) 0.20(2)
C27 0.50(3) 0.40(2) 0.148(10) -0.062(11) -0.014(18) 0.20(2)
C28 0.41(3) 0.45(2) 0.159(11) -0.118(11) -0.046(17) 0.16(2)
C29 0.44(3) 0.39(2) 0.176(12) -0.149(12) -0.050(19) 0.14(3)
C30 0.46(3) 0.320(18) 0.183(11) -0.125(12) -0.006(18) 0.12(2)
N3 0.41(3) 0.53(3) 0.168(11) -0.124(13) -0.020(18) 0.12(3)
C31 0.62(6) 0.61(4) 0.19(2) -0.06(2) -0.01(4) 0.16(6)
C32 0.65(6) 0.58(4) 0.18(2) -0.18(2) 0.05(3) 0.07(5)
C33 0.113(7) 0.122(7) 0.178(10) -0.065(6) -0.026(6) 0.063(6)
C34 0.113(8) 0.117(9) 0.284(16) -0.026(8) -0.013(8) 0.059(7)
C35 0.143(9) 0.118(9) 0.343(18) -0.004(9) -0.016(10) 0.064(8)
C36 0.184(11) 0.185(12) 0.295(17) 0.006(9) -0.008(11) 0.126(10)
C37 0.189(11) 0.200(13) 0.227(15) -0.016(9) 0.003(9) 0.137(10)
C38 0.158(8) 0.168(9) 0.154(9) -0.043(6) -0.001(7) 0.111(8)
N4 0.184(11) 0.216(13) 0.37(2) 0.050(12) -0.024(12) 0.125(10)
C39 0.28(2) 0.34(3) 0.60(5) 0.24(3) -0.04(3) 0.14(2)
C40 0.28(2) 0.30(2) 0.37(3) -0.04(2) -0.028(18) 0.23(2)
C41 0.102(6) 0.164(9) 0.153(10) -0.034(7) -0.027(6) 0.069(7)
C42 0.102(7) 0.213(11) 0.211(12) -0.061(10) -0.030(7) 0.084(7)
C43 0.105(7) 0.240(14) 0.245(15) -0.072(11) -0.017(9) 0.078(7)
C44 0.096(6) 0.253(13) 0.235(15) -0.089(11) -0.045(7) 0.064(7)
C45 0.128(7) 0.187(11) 0.176(11) -0.060(9) -0.030(7) 0.056(7)
C46 0.119(6) 0.175(10) 0.135(9) -0.033(7) -0.032(6) 0.062(6)
N5 0.117(7) 0.245(13) 0.309(17) -0.081(12) -0.033(9) 0.052(7)
C47 0.115(11) 0.46(4) 0.42(4) -0.18(3) 0.000(13) 0.020(17)
C48 0.24(2) 0.30(3) 0.26(2) -0.11(2) -0.045(18) 0.009(19)
C49 0.117(8) 0.223(12) 0.151(8) -0.034(8) -0.036(7) 0.116(9)
C50 0.160(10) 0.163(10) 0.178(10) -0.023(8) -0.016(8) 0.101(9)
C51 0.208(13) 0.183(12) 0.195(11) -0.007(9) 0.002(10) 0.124(10)
C52 0.217(13) 0.276(15) 0.218(12) 0.013(10) -0.001(11) 0.189(12)
C53 0.237(14) 0.328(18) 0.245(14) 0.043(13) 0.050(13) 0.231(14)
C54 0.212(13) 0.299(17) 0.220(13) 0.022(11) 0.027(11) 0.203(13)
N6 0.295(17) 0.336(18) 0.283(16) 0.043(13) -0.015(13) 0.248(16)
C55 0.31(3) 0.28(3) 0.39(3) 0.15(2) 0.09(3) 0.19(2)
C56 0.43(4) 0.34(3) 0.34(3) 0.05(2) 0.03(2) 0.32(3)
C57 0.070(5) 0.108(5) 0.133(7) -0.006(5) -0.015(5) 0.038(5)
C58 0.107(7) 0.104(6) 0.174(10) 0.006(6) -0.015(6) 0.051(5)
C59 0.124(8) 0.121(7) 0.190(11) 0.026(7) -0.003(6) 0.056(6)
C60 0.133(9) 0.132(6) 0.226(13) 0.025(8) -0.028(7) 0.072(7)
C61 0.172(11) 0.146(7) 0.185(11) 0.019(8) -0.056(9) 0.079(8)
C62 0.139(9) 0.121(7) 0.185(11) -0.015(7) -0.049(7) 0.067(7)
N7 0.200(11) 0.144(6) 0.311(15) -0.010(9) -0.093(10) 0.102(8)
C63 0.216(16) 0.128(7) 0.35(3) -0.001(11) -0.063(15) 0.101(10)
C64 0.36(3) 0.168(13) 0.41(3) -0.041(16) -0.22(2) 0.160(16)
C65 0.113(7) 0.124(7) 0.135(7) -0.017(5) -0.027(6) 0.065(5)
C66 0.087(7) 0.119(7) 0.193(9) -0.020(6) 0.000(6) 0.020(5)
C67 0.124(9) 0.148(8) 0.209(10) -0.026(8) 0.003(9) 0.036(7)
C68 0.144(10) 0.149(8) 0.196(10) -0.031(7) -0.046(8) 0.063(6)
C69 0.189(12) 0.147(8) 0.142(8) -0.029(6) -0.075(7) 0.069(7)
C70 0.179(9) 0.133(7) 0.140(7) -0.019(6) -0.056(7) 0.097(6)
N8 0.193(12) 0.194(10) 0.222(11) -0.046(9) -0.011(10) 0.028(8)
C71 0.23(2) 0.211(18) 0.34(2) -0.095(17) 0.06(2) -0.054(17)
C72 0.36(3) 0.213(16) 0.194(10) -0.062(11) -0.122(14) 0.170(17)
Ag3 0.1290(7) 0.1471(8) 0.1329(7) 0.0266(5) 0.0195(5) 0.0734(6)
Ag4 0.1567(8) 0.1230(6) 0.1146(6) 0.0214(5) 0.0187(5) 0.0850(6)
P5 0.152(3) 0.129(2) 0.0971(18) 0.0244(16) 0.0128(17) 0.0722(19)
P6 0.133(2) 0.121(2) 0.124(2) 0.0042(17) -0.0072(17) 0.0681(18)
P7 0.1189(19) 0.1131(19) 0.1122(19) 0.0172(15) 0.0087(15) 0.0601(16)
P8 0.1019(16) 0.0913(16) 0.1086(17) 0.0061(13) 0.0117(13) 0.0526(14)
C73 0.124(7) 0.126(7) 0.098(5) 0.000(5) -0.016(5) 0.059(6)
C74 0.131(6) 0.116(7) 0.152(9) 0.003(6) 0.006(6) 0.067(6)
C75 0.157(8) 0.116(6) 0.104(6) 0.020(5) -0.013(6) 0.073(6)
C76 0.120(6) 0.127(7) 0.114(6) 0.006(5) 0.013(5) 0.064(6)
C77 0.125(7) 0.107(6) 0.124(7) 0.005(5) 0.014(6) 0.064(6)
C78 0.090(5) 0.083(5) 0.094(5) 0.005(4) -0.003(4) 0.041(4)
C79 0.095(5) 0.095(5) 0.094(7) 0.000 0.000 0.047(3)
C80 0.131(8) 0.131(8) 0.100(7) 0.000 0.000 0.066(4)
C81 0.226(13) 0.137(8) 0.119(8) 0.045(7) 0.034(7) 0.099(9)
C82 0.298(15) 0.191(11) 0.133(8) 0.061(9) 0.071(9) 0.153(12)
C83 0.297(17) 0.209(14) 0.135(8) 0.045(11) 0.067(9) 0.109(14)
C84 0.325(17) 0.161(10) 0.107(7) 0.043(9) 0.040(7) 0.098(12)
C85 0.233(15) 0.254(16) 0.100(7) 0.020(10) -0.007(8) 0.063(13)
C86 0.213(13) 0.267(16) 0.105(7) 0.050(10) 0.010(8) 0.093(12)
N9 0.345(19) 0.257(16) 0.108(7) -0.001(10) 0.021(8) 0.066(15)
C87 0.45(3) 0.132(11) 0.199(16) 0.025(12) 0.145(16) 0.078(18)
C88 0.41(4) 0.62(5) 0.118(14) 0.12(2) 0.003(16) 0.16(3)
C89 0.160(9) 0.121(7) 0.094(7) 0.020(6) 0.014(5) 0.065(6)
C90 0.188(10) 0.150(7) 0.085(7) 0.014(6) -0.009(6) 0.060(8)
C91 0.207(12) 0.151(8) 0.128(9) 0.020(8) -0.019(8) 0.049(8)
C92 0.219(12) 0.119(7) 0.137(10) 0.031(7) 0.027(7) 0.040(8)
C93 0.198(12) 0.105(7) 0.194(13) 0.031(7) 0.028(8) 0.065(8)
C94 0.184(10) 0.110(7) 0.147(9) 0.035(6) 0.021(7) 0.062(7)
N10 0.270(15) 0.142(8) 0.168(11) 0.014(7) 0.020(9) 0.046(9)
C95 0.26(2) 0.218(19) 0.25(2) -0.067(16) -0.020(14) 0.052(15)
C96 0.30(2) 0.105(10) 0.25(2) -0.018(11) 0.019(16) 0.043(11)
C97 0.221(13) 0.161(10) 0.131(8) 0.019(8) -0.052(9) 0.086(9)
C98 0.271(17) 0.182(12) 0.190(10) 0.031(10) -0.084(11) 0.101(11)
C99 0.31(2) 0.236(16) 0.225(12) 0.097(13) -0.085(16) 0.088(14)
C100 0.37(2) 0.259(17) 0.177(10) 0.106(12) -0.041(14) 0.065(15)
C101 0.289(19) 0.219(14) 0.126(8) 0.061(9) -0.005(11) 0.015(13)
C102 0.203(13) 0.218(13) 0.101(7) 0.042(8) -0.022(8) 0.078(10)
N11 0.47(3) 0.31(2) 0.202(11) 0.114(14) -0.092(17) 0.045(19)
C103 0.53(5) 0.41(4) 0.31(3) 0.20(2) -0.13(3) 0.12(4)
C104 0.64(5) 0.32(3) 0.148(13) 0.059(18) -0.07(2) -0.01(3)
C105 0.147(10) 0.135(14) 0.141(13) -0.013(10) -0.034(8) 0.106(10)
C106 0.133(11) 0.169(17) 0.179(16) -0.038(13) -0.021(9) 0.054(12)
C107 0.140(10) 0.21(2) 0.193(17) -0.029(15) -0.010(11) 0.066(14)
C108 0.146(10) 0.25(2) 0.209(18) -0.045(15) -0.007(10) 0.081(14)
C109 0.159(10) 0.29(2) 0.185(18) -0.038(17) 0.001(10) 0.080(17)
C110 0.150(10) 0.25(2) 0.137(16) -0.021(15) -0.022(10) 0.105(14)
N12 0.160(10) 0.27(2) 0.25(2) -0.025(18) 0.026(12) 0.086(16)
C111 0.143(14) 0.26(4) 0.34(4) -0.12(3) 0.048(19) 0.03(2)
C112 0.23(3) 0.32(4) 0.23(3) 0.01(3) 0.079(19) 0.04(3)
X105 0.145(13) 0.17(2) 0.18(2) -0.018(18) -0.024(13) 0.075(17)
X106 0.131(14) 0.21(2) 0.18(2) -0.044(18) -0.006(13) 0.049(18)
X107 0.140(12) 0.18(2) 0.20(2) -0.062(17) -0.010(13) 0.085(17)
X108 0.128(11) 0.22(2) 0.182(18) -0.029(16) -0.007(12) 0.077(15)
X109 0.148(12) 0.24(2) 0.144(18) -0.008(15) -0.024(13) 0.087(16)
X110 0.139(11) 0.22(2) 0.121(18) 0.018(16) -0.028(14) 0.069(17)
N12X 0.136(12) 0.28(3) 0.22(2) -0.051(19) 0.002(14) 0.099(18)
X111 0.109(19) 0.32(5) 0.30(4) -0.10(4) 0.01(3) 0.08(3)
X112 0.18(3) 0.31(5) 0.26(3) -0.06(4) 0.07(2) 0.06(4)
C113 0.135(8) 0.121(6) 0.123(6) 0.006(5) 0.021(6) 0.072(6)
C114 0.135(8) 0.131(6) 0.133(6) -0.016(6) 0.007(6) 0.070(6)
C115 0.104(7) 0.136(7) 0.149(8) -0.011(5) 0.027(6) 0.047(5)
C116 0.175(11) 0.124(6) 0.149(7) -0.019(6) 0.016(7) 0.053(6)
C117 0.300(19) 0.131(9) 0.154(7) 0.016(7) 0.011(12) 0.023(10)
C118 0.279(17) 0.120(8) 0.139(8) 0.002(6) 0.002(10) 0.036(9)
N13 0.155(9) 0.143(7) 0.191(8) -0.016(6) 0.016(7) 0.040(6)
C119 0.27(2) 0.201(16) 0.184(9) -0.085(11) 0.028(14) 0.007(16)
C120 0.28(2) 0.142(11) 0.266(17) -0.009(12) 0.031(19) -0.019(14)
C121 0.151(7) 0.113(7) 0.110(7) 0.011(5) 0.030(6) 0.080(6)
C122 0.141(8) 0.134(8) 0.165(10) 0.030(7) 0.030(7) 0.076(7)
C123 0.150(8) 0.143(9) 0.200(12) 0.016(7) 0.051(8) 0.085(8)
C124 0.166(8) 0.160(10) 0.174(11) -0.017(7) 0.008(7) 0.113(8)
C125 0.184(9) 0.168(10) 0.138(9) -0.007(6) -0.005(7) 0.122(8)
C126 0.170(8) 0.132(8) 0.123(8) 0.001(6) 0.005(7) 0.100(7)
N14 0.192(9) 0.190(11) 0.232(12) 0.007(8) 0.030(8) 0.131(9)
C127 0.167(11) 0.168(13) 0.30(2) -0.004(10) 0.038(11) 0.099(10)
C128 0.24(2) 0.46(4) 0.34(3) 0.15(2) 0.065(18) 0.27(2)
C129 0.093(6) 0.108(6) 0.113(6) -0.007(5) 0.017(5) 0.052(4)
C130 0.128(8) 0.155(8) 0.104(6) -0.008(6) -0.005(6) 0.065(6)
C131 0.141(9) 0.188(9) 0.129(8) -0.054(6) 0.024(6) 0.052(7)
C132 0.122(7) 0.147(7) 0.154(7) -0.032(7) -0.017(6) 0.072(5)
C133 0.146(8) 0.114(7) 0.167(7) -0.021(6) -0.027(7) 0.059(6)
C134 0.106(7) 0.112(7) 0.141(7) 0.002(5) -0.002(5) 0.047(5)
N15 0.161(9) 0.190(9) 0.176(8) -0.047(8) -0.020(7) 0.064(6)
C135 0.180(14) 0.36(2) 0.170(8) -0.103(12) -0.057(10) 0.118(15)
C136 0.167(12) 0.121(8) 0.290(16) -0.074(8) -0.043(11) 0.062(7)
C137 0.102(6) 0.096(6) 0.143(8) -0.003(5) 0.015(5) 0.058(5)
C138 0.141(7) 0.146(8) 0.126(8) 0.011(6) 0.019(6) 0.096(7)
C139 0.156(8) 0.139(8) 0.137(8) -0.007(6) 0.021(6) 0.108(7)
C140 0.128(7) 0.132(8) 0.178(10) -0.009(6) 0.019(6) 0.076(6)
C141 0.134(8) 0.121(8) 0.231(13) 0.027(7) 0.067(8) 0.076(7)
C142 0.113(7) 0.115(7) 0.176(10) 0.016(6) 0.044(6) 0.060(6)
N16 0.160(8) 0.156(8) 0.208(10) -0.008(6) 0.035(7) 0.107(7)
C143 0.146(10) 0.174(12) 0.30(2) 0.018(11) 0.054(12) 0.112(9)
C144 0.164(13) 0.141(11) 0.37(2) 0.042(11) 0.115(14) 0.076(10)
S1 0.0963(16) 0.1039(17) 0.136(2) -0.0104(15) 0.0117(15) 0.0511(14)
O1 0.165(7) 0.165(7) 0.127(5) 0.008(5) 0.005(5) 0.061(5)
O2 0.161(7) 0.149(6) 0.213(8) -0.055(6) -0.040(6) 0.096(6)
O3 0.142(5) 0.127(5) 0.148(6) -0.001(4) 0.032(5) 0.060(4)
C145 0.140(9) 0.121(7) 0.182(10) -0.039(8) 0.025(6) 0.045(5)
F1 0.112(5) 0.264(10) 0.268(9) -0.085(9) 0.049(6) 0.016(5)
F2 0.217(8) 0.099(4) 0.316(12) -0.022(6) 0.045(7) 0.057(5)
F3 0.199(8) 0.195(8) 0.231(8) -0.091(7) -0.058(6) 0.038(6)
S2 0.146(3) 0.146(3) 0.145(4) 0.000 0.000 0.0729(14)
O4 0.164(9) 0.285(13) 0.204(10) -0.036(10) 0.034(8) -0.036(9)
C146 0.228(13) 0.228(13) 0.154(9) 0.000 0.000 0.114(7)
F4 0.272(14) 0.54(3) 0.162(8) -0.056(14) 0.038(8) 0.17(2)
S3 0.140(2) 0.155(3) 0.133(2) 0.018(2) 0.0039(19) 0.074(2)
O5 0.276(13) 0.164(8) 0.145(6) 0.021(6) -0.014(7) 0.040(8)
O6 0.169(8) 0.257(12) 0.249(11) -0.012(10) 0.062(8) 0.092(7)
O7 0.203(10) 0.201(9) 0.308(15) -0.023(9) -0.029(9) 0.132(8)
C147 0.178(10) 0.177(9) 0.182(10) -0.006(9) -0.020(8) 0.084(7)
F5 0.226(10) 0.277(11) 0.179(7) -0.039(7) -0.073(6) 0.092(8)
F6 0.433(17) 0.215(9) 0.239(10) 0.043(8) 0.062(11) 0.224(12)
F7 0.167(7) 0.245(11) 0.346(13) 0.035(10) 0.033(8) 0.023(6)
S4 0.147(3) 0.147(3) 0.120(4) 0.000 0.000 0.0733(13)
O8 0.155(6) 0.175(7) 0.197(8) -0.027(6) -0.041(6) 0.076(6)
C148 0.180(9) 0.180(9) 0.125(8) 0.000 0.000 0.090(5)
F8 0.298(13) 0.229(9) 0.204(9) 0.098(8) 0.008(9) 0.109(10)

loop_
_atom_type_symbol
_atom_type_description
_atom_type_scat_dispersion_real
_atom_type_scat_dispersion_imag
_atom_type_scat_source
C C 0.0033 0.0016 'International Tables Vol C Tables 4.2.6.8 and 6.1.1.4'
H H 0.0000 0.0000 'International Tables Vol C Tables 4.2.6.8 and 6.1.1.4'
N N 0.0061 0.0033 'International Tables Vol C Tables 4.2.6.8 and 6.1.1.4'
O O 0.0106 0.0060 'International Tables Vol C Tables 4.2.6.8 and 6.1.1.4'
F F 0.0171 0.0103 'International Tables Vol C Tables 4.2.6.8 and 6.1.1.4'
P P 0.1023 0.0942 'International Tables Vol C Tables 4.2.6.8 and 6.1.1.4'
S S 0.1246 0.1234 'International Tables Vol C Tables 4.2.6.8 and 6.1.1.4'
Ag Ag -0.8971 1.1015 'International Tables Vol C Tables 4.2.6.8 and 6.1.1.4'

loop_
_geom_angle_atom_site_label_1
_geom_angle_atom_site_label_2
_geom_angle_atom_site_label_3
_geom_angle
_geom_angle_site_symmetry_1
_geom_angle_site_symmetry_3
P1 Ag1 P2 145.77(11) . 2_665
P1 Ag1 O1 96.9(2) . .
P1 Ag1 O4 105.1(4) . .
P2 Ag1 O1 102.8(2) 2_665 .
P2 Ag1 O4 87.2(5) 2_665 .
O1 Ag1 O4 123.2(3) . .
P3 Ag2 P4 147.14(10) . .
P3 Ag2 O2 89.3(2) . .
P3 Ag2 O3 106.69(19) . 3_565
P4 Ag2 O2 108.1(2) . .
P4 Ag2 O3 83.69(19) . 3_565
O2 Ag2 O3 129.9(2) . 3_565
Ag1 P1 C1 123.8(4) . .
Ag1 P1 C9 105.3(9) . .
Ag1 P1 X9 114.9(10) . .
Ag1 P1 C17 108.5(4) . .
C1 P1 C9 108.9(8) . .
C1 P1 X9 92.4(11) . .
C1 P1 C17 107.5(5) . .
C9 P1 X9 16.7(13) . .
C9 P1 C17 100.2(10) . .
X9 P1 C17 108.2(10) . .
Ag1 P2 C2 119.4(3) 3_565 .
Ag1 P2 C25 108.5(6) 3_565 .
Ag1 P2 C33 112.0(4) 3_565 .
C2 P2 C25 102.9(8) . .
C2 P2 C33 108.0(5) . .
C25 P2 C33 104.8(6) . .
Ag2 P3 C3 120.1(3) . .
Ag2 P3 C41 115.0(4) . .
Ag2 P3 C49 108.1(4) . .
C3 P3 C41 104.9(6) . .
C3 P3 C49 100.9(5) . .
C41 P3 C49 106.1(5) . .
Ag2 P4 C6 122.0(3) . .
Ag2 P4 C57 108.3(3) . .
Ag2 P4 C65 110.0(4) . .
C6 P4 C57 99.3(4) . .
C6 P4 C65 109.9(4) . .
C57 P4 C65 105.6(4) . .
P1 C1 H1A 107.8 . .
P1 C1 H1B 107.8 . .
P1 C1 C4 118.1(8) . .
H1A C1 H1B 107.1 . .
H1A C1 C4 107.8 . .
H1B C1 C4 107.8 . .
P2 C2 H2A 107.3 . .
P2 C2 H2B 107.3 . .
P2 C2 C4 120.0(8) . .
H2A C2 H2B 106.9 . .
H2A C2 C4 107.3 . .
H2B C2 C4 107.3 . .
P3 C3 H3A 106.1 . .
P3 C3 H3B 106.1 . .
P3 C3 C4 124.9(7) . .
H3A C3 H3B 106.3 . .
H3A C3 C4 106.1 . .
H3B C3 C4 106.1 . .
C1 C4 C2 110.1(9) . .
C1 C4 C3 105.9(8) . .
C1 C4 C5 109.7(8) . .
C2 C4 C3 110.8(9) . .
C2 C4 C5 111.9(8) . .
C3 C4 C5 108.4(9) . .
C4 C5 H5A 109.5 . .
C4 C5 H5B 109.5 . .
C4 C5 H5C 109.5 . .
H5A C5 H5B 109.5 . .
H5A C5 H5C 109.5 . .
H5B C5 H5C 109.5 . .
P4 C6 H6A 107.1 . .
P4 C6 H6B 107.1 . .
P4 C6 C7 121.0(7) . .
H6A C6 H6B 106.8 . .
H6A C6 C7 107.1 . .
H6B C6 C7 107.1 . .
C6 C7 C6 105.9(8) . 2_665
C6 C7 C6 105.9(8) . 3_565
C6 C7 C6 105.9(8) 2_665 3_565
C6 C7 C8 112.8(7) . .
C6 C7 C8 112.8(7) 2_665 .
C6 C7 C8 112.8(7) 3_565 .
C7 C8 H8A 109.5 . .
C7 C8 H8B 109.5 . .
C7 C8 H8C 109.5 . .
H8A C8 H8B 109.5 . .
H8A C8 H8C 109.5 . .
H8B C8 H8C 109.5 . .
P1 C9 C10 121.1(14) . .
P1 C9 C14 124.2(13) . .
C10 C9 C14 114.5(13) . .
C9 C10 H10 118.2 . .
C9 C10 C11 123.7(14) . .
H10 C10 C11 118.2 . .
C10 C11 H11 119.4 . .
C10 C11 C12 121.2(14) . .
H11 C11 C12 119.4 . .
C11 C12 C13 116.4(13) . .
C11 C12 N1 121.4(13) . .
C13 C12 N1 122.0(14) . .
C12 C13 H13 118.8 . .
C12 C13 C14 122.4(14) . .
H13 C13 C14 118.8 . .
C9 C14 C13 121.5(14) . .
C9 C14 H14 119.2 . .
C13 C14 H14 119.2 . .
C12 N1 C15 121.6(15) . .
C12 N1 C16 121.0(15) . .
C15 N1 C16 117.3(16) . .
N1 C15 H15A 109.5 . .
N1 C15 H15B 109.5 . .
N1 C15 H15C 109.5 . .
H15A C15 H15B 109.5 . .
H15A C15 H15C 109.5 . .
H15B C15 H15C 109.5 . .
N1 C16 H16A 109.5 . .
N1 C16 H16B 109.5 . .
N1 C16 H16C 109.5 . .
H16A C16 H16B 109.5 . .
H16A C16 H16C 109.5 . .
H16B C16 H16C 109.5 . .
P1 X9 X10 129.5(19) . .
P1 X9 X14 115.0(19) . .
X10 X9 X14 114.5(16) . .
X9 X10 H10A 118.9 . .
X9 X10 X11 122.3(17) . .
H10A X10 X11 118.9 . .
X10 X11 H11A 119.1 . .
X10 X11 X12 121.8(17) . .
H11A X11 X12 119.1 . .
X11 X12 X13 117.3(15) . .
X11 X12 N1X 120.3(16) . .
X13 X12 N1X 122.4(16) . .
X12 X13 H13A 119.7 . .
X12 X13 X14 120.7(17) . .
H13A X13 X14 119.7 . .
X9 X14 X13 123.4(17) . .
X9 X14 H14A 118.3 . .
X13 X14 H14A 118.3 . .
X12 N1X X15 121.5(17) . .
X12 N1X X16 122.5(17) . .
X15 N1X X16 115.9(18) . .
N1X X15 H15D 109.5 . .
N1X X15 H15E 109.5 . .
N1X X15 H15F 109.5 . .
H15D X15 H15E 109.5 . .
H15D X15 H15F 109.5 . .
H15E X15 H15F 109.5 . .
N1X X16 H16D 109.5 . .
N1X X16 H16E 109.5 . .
N1X X16 H16F 109.5 . .
H16D X16 H16E 109.5 . .
H16D X16 H16F 109.5 . .
H16E X16 H16F 109.5 . .
P1 C17 C18 118.4(8) . .
P1 C17 C22 121.9(9) . .
C18 C17 C22 119.6(10) . .
C17 C18 H18 119.4 . .
C17 C18 C19 121.2(10) . .
H18 C18 C19 119.4 . .
C18 C19 H19 121.4 . .
C18 C19 C20 117.2(10) . .
H19 C19 C20 121.4 . .
C19 C20 C21 122.8(10) . .
C19 C20 N2 119.2(10) . .
C21 C20 N2 117.8(10) . .
C20 C21 H21 120.6 . .
C20 C21 C22 118.9(10) . .
H21 C21 C22 120.6 . .
C17 C22 C21 120.3(10) . .
C17 C22 H22 119.9 . .
C21 C22 H22 119.9 . .
C20 N2 C23 118.4(11) . .
C20 N2 C24 121.7(11) . .
C23 N2 C24 119.1(11) . .
N2 C23 H23A 109.5 . .
N2 C23 H23B 109.5 . .
N2 C23 H23C 109.5 . .
H23A C23 H23B 109.5 . .
H23A C23 H23C 109.5 . .
H23B C23 H23C 109.5 . .
N2 C24 H24A 109.5 . .
N2 C24 H24B 109.5 . .
N2 C24 H24C 109.5 . .
H24A C24 H24B 109.5 . .
H24A C24 H24C 109.5 . .
H24B C24 H24C 109.5 . .
P2 C25 C26 125.8(12) . .
P2 C25 C30 117.1(13) . .
C26 C25 C30 116.5(14) . .
C25 C26 H26 118.7 . .
C25 C26 C27 122.5(15) . .
H26 C26 C27 118.7 . .
C26 C27 H27 120.8 . .
C26 C27 C28 118.4(14) . .
H27 C27 C28 120.8 . .
C27 C28 C29 121.8(13) . .
C27 C28 N3 118.6(14) . .
C29 C28 N3 119.6(14) . .
C28 C29 H29 121.4 . .
C28 C29 C30 117.2(15) . .
H29 C29 C30 121.4 . .
C25 C30 C29 122.3(15) . .
C25 C30 H30 118.9 . .
C29 C30 H30 118.9 . .
C28 N3 C31 118.2(16) . .
C28 N3 C32 120.2(14) . .
C31 N3 C32 121.3(16) . .
N3 C31 H31A 109.5 . .
N3 C31 H31B 109.5 . .
N3 C31 H31C 109.5 . .
H31A C31 H31B 109.5 . .
H31A C31 H31C 109.5 . .
H31B C31 H31C 109.5 . .
N3 C32 H32A 109.5 . .
N3 C32 H32B 109.5 . .
N3 C32 H32C 109.5 . .
H32A C32 H32B 109.5 . .
H32A C32 H32C 109.5 . .
H32B C32 H32C 109.5 . .
P2 C33 C34 118.8(8) . .
P2 C33 C38 124.7(10) . .
C34 C33 C38 116.4(10) . .
C33 C34 H34 117.6 . .
C33 C34 C35 124.8(11) . .
H34 C34 C35 117.6 . .
C34 C35 H35 121.5 . .
C34 C35 C36 116.9(11) . .
H35 C35 C36 121.5 . .
C35 C36 C37 120.2(11) . .
C35 C36 N4 119.6(11) . .
C37 C36 N4 120.0(11) . .
C36 C37 H37 119.6 . .
C36 C37 C38 120.7(11) . .
H37 C37 C38 119.6 . .
C33 C38 C37 120.1(11) . .
C33 C38 H38 120.0 . .
C37 C38 H38 120.0 . .
C36 N4 C39 115.9(13) . .
C36 N4 C40 119.0(13) . .
C39 N4 C40 119.8(16) . .
N4 C39 H39A 109.5 . .
N4 C39 H39B 109.5 . .
N4 C39 H39C 109.5 . .
H39A C39 H39B 109.5 . .
H39A C39 H39C 109.5 . .
H39B C39 H39C 109.5 . .
N4 C40 H40A 109.5 . .
N4 C40 H40B 109.5 . .
N4 C40 H40C 109.5 . .
H40A C40 H40B 109.5 . .
H40A C40 H40C 109.5 . .
H40B C40 H40C 109.5 . .
P3 C41 C42 123.0(8) . .
P3 C41 C46 119.9(8) . .
C42 C41 C46 116.9(10) . .
C41 C42 H42 118.0 . .
C41 C42 C43 124.1(11) . .
H42 C42 C43 118.0 . .
C42 C43 H43 121.5 . .
C42 C43 C44 117.1(11) . .
H43 C43 C44 121.5 . .
C43 C44 C45 122.3(10) . .
C43 C44 N5 119.4(11) . .
C45 C44 N5 118.3(10) . .
C44 C45 H45 120.8 . .
C44 C45 C46 118.4(10) . .
H45 C45 C46 120.8 . .
C41 C46 C45 121.1(10) . .
C41 C46 H46 119.4 . .
C45 C46 H46 119.4 . .
C44 N5 C47 120.7(12) . .
C44 N5 C48 117.8(12) . .
C47 N5 C48 121.6(13) . .
N5 C47 H47A 109.5 . .
N5 C47 H47B 109.5 . .
N5 C47 H47C 109.5 . .
H47A C47 H47B 109.5 . .
H47A C47 H47C 109.5 . .
H47B C47 H47C 109.5 . .
N5 C48 H48A 109.5 . .
N5 C48 H48B 109.5 . .
N5 C48 H48C 109.5 . .
H48A C48 H48B 109.5 . .
H48A C48 H48C 109.5 . .
H48B C48 H48C 109.5 . .
P3 C49 C50 115.8(8) . .
P3 C49 C54 126.1(10) . .
C50 C49 C54 117.6(11) . .
C49 C50 H50 118.9 . .
C49 C50 C51 122.1(11) . .
H50 C50 C51 118.9 . .
C50 C51 H51 119.6 . .
C50 C51 C52 120.7(12) . .
H51 C51 C52 119.6 . .
C51 C52 C53 117.4(11) . .
C51 C52 N6 121.1(12) . .
C53 C52 N6 120.7(12) . .
C52 C53 H53 119.1 . .
C52 C53 C54 121.9(12) . .
H53 C53 C54 119.1 . .
C49 C54 C53 119.9(12) . .
C49 C54 H54 120.1 . .
C53 C54 H54 120.1 . .
C52 N6 C55 122.2(13) . .
C52 N6 C56 119.7(13) . .
C55 N6 C56 116.8(13) . .
N6 C55 H55A 109.5 . .
N6 C55 H55B 109.5 . .
N6 C55 H55C 109.5 . .
H55A C55 H55B 109.5 . .
H55A C55 H55C 109.5 . .
H55B C55 H55C 109.5 . .
N6 C56 H56A 109.5 . .
N6 C56 H56B 109.5 . .
N6 C56 H56C 109.5 . .
H56A C56 H56B 109.5 . .
H56A C56 H56C 109.5 . .
H56B C56 H56C 109.5 . .
P4 C57 C58 118.8(6) . .
P4 C57 C62 122.2(7) . .
C58 C57 C62 118.9(9) . .
C57 C58 H58 120.0 . .
C57 C58 C59 119.9(9) . .
H58 C58 C59 120.0 . .
C58 C59 H59 119.5 . .
C58 C59 C60 121.0(9) . .
H59 C59 C60 119.5 . .
C59 C60 C61 118.4(9) . .
C59 C60 N7 123.0(9) . .
C61 C60 N7 116.9(9) . .
C60 C61 H61 119.7 . .
C60 C61 C62 120.6(10) . .
H61 C61 C62 119.7 . .
C57 C62 C61 120.7(9) . .
C57 C62 H62 119.6 . .
C61 C62 H62 119.6 . .
C60 N7 C63 119.8(10) . .
C60 N7 C64 123.6(10) . .
C63 N7 C64 116.5(10) . .
N7 C63 H63A 109.5 . .
N7 C63 H63B 109.5 . .
N7 C63 H63C 109.5 . .
H63A C63 H63B 109.5 . .
H63A C63 H63C 109.5 . .
H63B C63 H63C 109.5 . .
N7 C64 H64A 109.5 . .
N7 C64 H64B 109.5 . .
N7 C64 H64C 109.5 . .
H64A C64 H64B 109.5 . .
H64A C64 H64C 109.5 . .
H64B C64 H64C 109.5 . .
P4 C65 C66 115.1(8) . .
P4 C65 C70 125.2(8) . .
C66 C65 C70 119.8(10) . .
C65 C66 H66 118.4 . .
C65 C66 C67 123.1(11) . .
H66 C66 C67 118.4 . .
C66 C67 H67 121.9 . .
C66 C67 C68 116.2(11) . .
H67 C67 C68 121.9 . .
C67 C68 C69 124.7(10) . .
C67 C68 N8 115.0(10) . .
C69 C68 N8 120.0(10) . .
C68 C69 H69 121.0 . .
C68 C69 C70 118.1(10) . .
H69 C69 C70 121.0 . .
C65 C70 C69 117.9(10) . .
C65 C70 H70 121.1 . .
C69 C70 H70 121.1 . .
C68 N8 C71 120.3(11) . .
C68 N8 C72 114.4(11) . .
C71 N8 C72 125.1(13) . .
N8 C71 H71A 109.5 . .
N8 C71 H71B 109.5 . .
N8 C71 H71C 109.5 . .
H71A C71 H71B 109.5 . .
H71A C71 H71C 109.5 . .
H71B C71 H71C 109.5 . .
N8 C72 H72A 109.5 . .
N8 C72 H72B 109.5 . .
N8 C72 H72C 109.5 . .
H72A C72 H72B 109.5 . .
H72A C72 H72C 109.5 . .
H72B C72 H72C 109.5 . .
P5 Ag3 P6 146.31(12) . 3_675
P5 Ag3 O5 92.1(3) . .
P5 Ag3 O8 106.1(2) . .
P6 Ag3 O5 93.4(3) 3_675 .
P6 Ag3 O8 96.4(2) 3_675 .
O5 Ag3 O8 128.1(3) . .
P7 Ag4 P8 148.32(10) . .
P7 Ag4 O6 97.5(4) . .
P7 Ag4 O7 95.8(3) . 2_765
P8 Ag4 O6 98.4(4) . .
P8 Ag4 O7 98.7(4) . 2_765
O6 Ag4 O7 121.9(4) . 2_765
Ag3 P5 C73 120.5(4) . .
Ag3 P5 C81 104.6(4) . .
Ag3 P5 C89 110.5(4) . .
C73 P5 C81 104.4(6) . .
C73 P5 C89 109.8(5) . .
C81 P5 C89 105.7(5) . .
Ag3 P6 C74 120.3(4) 2_765 .
Ag3 P6 C97 112.7(5) 2_765 .
Ag3 P6 C105 106.0(6) 2_765 .
Ag3 P6 X105 127.2(13) 2_765 .
C74 P6 C97 108.1(6) . .
C74 P6 C105 102.4(7) . .
C74 P6 X105 99.5(13) . .
C97 P6 C105 105.8(8) . .
C97 P6 X105 82.1(14) . .
C105 P6 X105 26.4(12) . .
Ag4 P7 C75 121.2(4) . .
Ag4 P7 C113 108.6(3) . .
Ag4 P7 C121 110.9(3) . .
C75 P7 C113 102.2(5) . .
C75 P7 C121 107.3(5) . .
C113 P7 C121 105.3(5) . .
Ag4 P8 C78 121.5(3) . .
Ag4 P8 C129 111.8(3) . .
Ag4 P8 C137 109.4(3) . .
C78 P8 C129 106.4(4) . .
C78 P8 C137 100.0(4) . .
C129 P8 C137 106.3(4) . .
P5 C73 H73A 106.6 . .
P5 C73 H73B 106.6 . .
P5 C73 C76 123.1(7) . .
H73A C73 H73B 106.5 . .
H73A C73 C76 106.6 . .
H73B C73 C76 106.6 . .
P6 C74 H74A 107.5 . .
P6 C74 H74B 107.5 . .
P6 C74 C76 119.2(8) . .
H74A C74 H74B 107.0 . .
H74A C74 C76 107.5 . .
H74B C74 C76 107.5 . .
P7 C75 H75A 107.2 . .
P7 C75 H75B 107.2 . .
P7 C75 C76 120.5(8) . .
H75A C75 H75B 106.8 . .
H75A C75 C76 107.2 . .
H75B C75 C76 107.2 . .
C73 C76 C74 110.8(9) . .
C73 C76 C75 108.1(9) . .
C73 C76 C77 111.7(9) . .
C74 C76 C75 108.8(9) . .
C74 C76 C77 109.5(9) . .
C75 C76 C77 107.9(9) . .
C76 C77 H77A 109.5 . .
C76 C77 H77B 109.5 . .
C76 C77 H77C 109.5 . .
H77A C77 H77B 109.5 . .
H77A C77 H77C 109.5 . .
H77B C77 H77C 109.5 . .
P8 C78 H78A 107.2 . .
P8 C78 H78B 107.2 . .
P8 C78 C79 120.6(6) . .
H78A C78 H78B 106.8 . .
H78A C78 C79 107.2 . .
H78B C78 C79 107.2 . .
C78 C79 C78 107.0(6) 3_675 2_765
C78 C79 C78 107.0(6) . 3_675
C78 C79 C78 107.0(6) . 2_765
C78 C79 C80 111.8(6) . .
C78 C79 C80 111.8(6) 3_675 .
C78 C79 C80 111.8(6) 2_765 .
C79 C80 H80A 109.5 . .
C79 C80 H80B 109.5 . .
C79 C80 H80C 109.5 . .
H80A C80 H80B 109.5 . .
H80A C80 H80C 109.5 . .
H80B C80 H80C 109.5 . .
P5 C81 C82 119.6(9) . .
P5 C81 C86 122.2(9) . .
C82 C81 C86 118.1(11) . .
C81 C82 H82 119.0 . .
C81 C82 C83 122.0(12) . .
H82 C82 C83 119.0 . .
C82 C83 H83 120.8 . .
C82 C83 C84 118.4(12) . .
H83 C83 C84 120.8 . .
C83 C84 C85 120.5(11) . .
C83 C84 N9 119.1(12) . .
C85 C84 N9 119.9(12) . .
C84 C85 H85 120.2 . .
C84 C85 C86 119.7(12) . .
H85 C85 C86 120.2 . .
C81 C86 C85 120.6(12) . .
C81 C86 H86 119.7 . .
C85 C86 H86 119.7 . .
C84 N9 C87 118.5(13) . .
C84 N9 C88 118.7(12) . .
C87 N9 C88 122.4(13) . .
N9 C87 H87A 109.5 . .
N9 C87 H87B 109.5 . .
N9 C87 H87C 109.5 . .
H87A C87 H87B 109.5 . .
H87A C87 H87C 109.5 . .
H87B C87 H87C 109.5 . .
N9 C88 H88A 109.5 . .
N9 C88 H88B 109.5 . .
N9 C88 H88C 109.5 . .
H88A C88 H88B 109.5 . .
H88A C88 H88C 109.5 . .
H88B C88 H88C 109.5 . .
P5 C89 C90 121.5(8) . .
P5 C89 C94 118.0(8) . .
C90 C89 C94 120.5(10) . .
C89 C90 H90 119.8 . .
C89 C90 C91 120.4(11) . .
H90 C90 C91 119.8 . .
C90 C91 H91 120.5 . .
C90 C91 C92 119.0(11) . .
H91 C91 C92 120.5 . .
C91 C92 C93 120.6(11) . .
C91 C92 N10 119.5(11) . .
C93 C92 N10 119.8(11) . .
C92 C93 H93 119.7 . .
C92 C93 C94 120.5(11) . .
H93 C93 C94 119.7 . .
C89 C94 C93 118.9(11) . .
C89 C94 H94 120.6 . .
C93 C94 H94 120.6 . .
C92 N10 C95 118.8(13) . .
C92 N10 C96 119.7(11) . .
C95 N10 C96 121.4(13) . .
N10 C95 H95A 109.5 . .
N10 C95 H95B 109.5 . .
N10 C95 H95C 109.5 . .
H95A C95 H95B 109.5 . .
H95A C95 H95C 109.5 . .
H95B C95 H95C 109.5 . .
N10 C96 H96A 109.5 . .
N10 C96 H96B 109.5 . .
N10 C96 H96C 109.5 . .
H96A C96 H96B 109.5 . .
H96A C96 H96C 109.5 . .
H96B C96 H96C 109.5 . .
P6 C97 C98 125.0(11) . .
P6 C97 C102 119.7(9) . .
C98 C97 C102 115.2(12) . .
C97 C98 H98 119.7 . .
C97 C98 C99 120.7(13) . .
H98 C98 C99 119.7 . .
C98 C99 H99 118.7 . .
C98 C99 C100 122.6(14) . .
H99 C99 C100 118.7 . .
C99 C100 C101 119.2(13) . .
C99 C100 N11 121.4(14) . .
C101 C100 N11 118.3(13) . .
C100 C101 H101 121.8 . .
C100 C101 C102 116.3(13) . .
H101 C101 C102 121.8 . .
C97 C102 C101 125.4(13) . .
C97 C102 H102 117.3 . .
C101 C102 H102 117.3 . .
C100 N11 C103 118.1(14) . .
C100 N11 C104 119.7(14) . .
C103 N11 C104 122.0(14) . .
N11 C103 H10B 109.5 . .
N11 C103 H10C 109.5 . .
N11 C103 H10D 109.5 . .
H10B C103 H10C 109.5 . .
H10B C103 H10D 109.5 . .
H10C C103 H10D 109.5 . .
N11 C104 H10E 109.5 . .
N11 C104 H10F 109.5 . .
N11 C104 H10G 109.5 . .
H10E C104 H10F 109.5 . .
H10E C104 H10G 109.5 . .
H10F C104 H10G 109.5 . .
P6 C105 C106 122.4(12) . .
P6 C105 C110 126.0(12) . .
C106 C105 C110 111.0(13) . .
C105 C106 H106 117.7 . .
C105 C106 C107 124.5(15) . .
H106 C106 C107 117.7 . .
C106 C107 H107 118.4 . .
C106 C107 C108 123.2(15) . .
H107 C107 C108 118.4 . .
C107 C108 C109 113.6(14) . .
C107 C108 N12 121.1(15) . .
C109 C108 N12 122.7(15) . .
C108 C109 H109 119.3 . .
C108 C109 C110 121.3(15) . .
H109 C109 C110 119.3 . .
C105 C110 C109 124.9(15) . .
C105 C110 H110 117.5 . .
C109 C110 H110 117.5 . .
C108 N12 C111 120.1(15) . .
C108 N12 C112 118.7(15) . .
C111 N12 C112 120.6(17) . .
N12 C111 H11B 109.5 . .
N12 C111 H11C 109.5 . .
N12 C111 H11D 109.5 . .
H11B C111 H11C 109.5 . .
H11B C111 H11D 109.5 . .
H11C C111 H11D 109.5 . .
N12 C112 H11E 109.5 . .
N12 C112 H11F 109.5 . .
N12 C112 H11G 109.5 . .
H11E C112 H11F 109.5 . .
H11E C112 H11G 109.5 . .
H11F C112 H11G 109.5 . .
P6 X105 X106 119(2) . .
P6 X105 X110 116(2) . .
X106 X105 X110 117.1(16) . .
X105 X106 H10H 120.2 . .
X105 X106 X107 119.5(17) . .
H10H X106 X107 120.2 . .
X106 X107 H10I 118.5 . .
X106 X107 X108 123.1(17) . .
H10I X107 X108 118.5 . .
X107 X108 X109 115.8(16) . .
X107 X108 N12X 120.3(17) . .
X109 X108 N12X 117.9(18) . .
X108 X109 H10J 120.5 . .
X108 X109 X110 119.0(17) . .
H10J X109 X110 120.5 . .
X105 X110 X109 122.4(17) . .
X105 X110 H11H 118.8 . .
X109 X110 H11H 118.8 . .
X108 N12X X111 119.0(17) . .
X108 N12X X112 118.1(18) . .
X111 N12X X112 120.1(19) . .
N12X X111 H11I 109.5 . .
N12X X111 H11J 109.4 . .
N12X X111 H11K 109.5 . .
H11I X111 H11J 109.5 . .
H11I X111 H11K 109.5 . .
H11J X111 H11K 109.5 . .
N12X X112 H11L 109.5 . .
N12X X112 H11M 109.5 . .
N12X X112 H11N 109.5 . .
H11L X112 H11M 109.5 . .
H11L X112 H11N 109.5 . .
H11M X112 H11N 109.5 . .
P7 C113 C114 118.0(7) . .
P7 C113 C118 123.8(8) . .
C114 C113 C118 118.3(10) . .
C113 C114 H114 119.7 . .
C113 C114 C115 120.5(10) . .
H114 C114 C115 119.7 . .
C114 C115 H115 119.5 . .
C114 C115 C116 120.9(10) . .
H115 C115 C116 119.5 . .
C115 C116 C117 117.3(9) . .
C115 C116 N13 119.1(9) . .
C117 C116 N13 123.6(10) . .
C116 C117 H117 119.0 . .
C116 C117 C118 122.1(11) . .
H117 C117 C118 119.0 . .
C113 C118 C117 120.5(11) . .
C113 C118 H118 119.8 . .
C117 C118 H118 119.8 . .
C116 N13 C119 119.9(10) . .
C116 N13 C120 117.7(11) . .
C119 N13 C120 121.8(12) . .
N13 C119 H11O 109.5 . .
N13 C119 H11P 109.5 . .
N13 C119 H11Q 109.5 . .
H11O C119 H11P 109.5 . .
H11O C119 H11Q 109.5 . .
H11P C119 H11Q 109.5 . .
N13 C120 H12A 109.5 . .
N13 C120 H12B 109.5 . .
N13 C120 H12C 109.5 . .
H12A C120 H12B 109.5 . .
H12A C120 H12C 109.5 . .
H12B C120 H12C 109.5 . .
P7 C121 C122 120.5(7) . .
P7 C121 C126 122.0(7) . .
C122 C121 C126 117.4(9) . .
C121 C122 H122 117.9 . .
C121 C122 C123 124.1(10) . .
H122 C122 C123 117.9 . .
C122 C123 H123 121.4 . .
C122 C123 C124 117.2(10) . .
H123 C123 C124 121.4 . .
C123 C124 C125 122.2(10) . .
C123 C124 N14 118.6(10) . .
C125 C124 N14 119.2(10) . .
C124 C125 H125 120.3 . .
C124 C125 C126 119.4(10) . .
H125 C125 C126 120.3 . .
C121 C126 C125 119.7(10) . .
C121 C126 H126 120.1 . .
C125 C126 H126 120.1 . .
C124 N14 C127 118.2(10) . .
C124 N14 C128 121.0(11) . .
C127 N14 C128 120.8(11) . .
N14 C127 H12D 109.5 . .
N14 C127 H12E 109.5 . .
N14 C127 H12F 109.5 . .
H12D C127 H12E 109.5 . .
H12D C127 H12F 109.5 . .
H12E C127 H12F 109.5 . .
N14 C128 H12G 109.5 . .
N14 C128 H12H 109.5 . .
N14 C128 H12I 109.5 . .
H12G C128 H12H 109.5 . .
H12G C128 H12I 109.5 . .
H12H C128 H12I 109.5 . .
P8 C129 C130 123.4(7) . .
P8 C129 C134 119.4(7) . .
C130 C129 C134 117.1(9) . .
C129 C130 H130 120.9 . .
C129 C130 C131 118.2(9) . .
H130 C130 C131 120.9 . .
C130 C131 H131 119.3 . .
C130 C131 C132 121.5(10) . .
H131 C131 C132 119.3 . .
C131 C132 C133 120.5(9) . .
C131 C132 N15 120.7(10) . .
C133 C132 N15 117.8(9) . .
C132 C133 H133 121.6 . .
C132 C133 C134 116.8(10) . .
H133 C133 C134 121.6 . .
C129 C134 C133 125.7(10) . .
C129 C134 H134 117.2 . .
C133 C134 H134 117.2 . .
C132 N15 C135 119.3(11) . .
C132 N15 C136 118.3(10) . .
C135 N15 C136 119.5(12) . .
N15 C135 H13B 109.5 . .
N15 C135 H13C 109.5 . .
N15 C135 H13D 109.5 . .
H13B C135 H13C 109.5 . .
H13B C135 H13D 109.5 . .
H13C C135 H13D 109.5 . .
N15 C136 H13E 109.5 . .
N15 C136 H13F 109.5 . .
N15 C136 H13G 109.5 . .
H13E C136 H13F 109.5 . .
H13E C136 H13G 109.5 . .
H13F C136 H13G 109.5 . .
P8 C137 C138 119.7(7) . .
P8 C137 C142 124.2(7) . .
C138 C137 C142 115.9(8) . .
C137 C138 H138 117.7 . .
C137 C138 C139 124.6(9) . .
H138 C138 C139 117.7 . .
C138 C139 H139 121.2 . .
C138 C139 C140 117.5(9) . .
H139 C139 C140 121.2 . .
C139 C140 C141 121.1(9) . .
C139 C140 N16 121.3(9) . .
C141 C140 N16 117.4(9) . .
C140 C141 H141 119.5 . .
C140 C141 C142 121.0(9) . .
H141 C141 C142 119.5 . .
C137 C142 C141 119.4(9) . .
C137 C142 H142 120.3 . .
C141 C142 H142 120.3 . .
C140 N16 C143 116.7(9) . .
C140 N16 C144 122.3(9) . .
C143 N16 C144 120.8(10) . .
N16 C143 H14B 109.5 . .
N16 C143 H14C 109.5 . .
N16 C143 H14D 109.5 . .
H14B C143 H14C 109.5 . .
H14B C143 H14D 109.5 . .
H14C C143 H14D 109.5 . .
N16 C144 H14E 109.5 . .
N16 C144 H14F 109.5 . .
N16 C144 H14G 109.5 . .
H14E C144 H14F 109.5 . .
H14E C144 H14G 109.5 . .
H14F C144 H14G 109.5 . .
O1 S1 O2 111.8(6) . .
O1 S1 O3 115.8(6) . .
O1 S1 C145 105.0(5) . .
O2 S1 O3 116.2(6) . .
O2 S1 C145 102.8(5) . .
O3 S1 C145 103.1(4) . .
Ag1 O1 S1 153.5(7) . .
Ag2 O2 S1 138.2(6) . .
Ag2 O3 S1 137.8(5) 2_665 .
S1 C145 F1 114.2(8) . .
S1 C145 F2 113.1(8) . .
S1 C145 F3 113.8(8) . .
F1 C145 F2 101.8(11) . .
F1 C145 F3 107.2(12) . .
F2 C145 F3 105.7(11) . .
O4 S2 O4 117.5(3) . 3_565
O4 S2 O4 117.4(3) 3_565 2_665
O4 S2 O4 117.4(3) . 2_665
O4 S2 C146 99.3(6) . .
O4 S2 C146 99.3(6) 3_565 .
O4 S2 C146 99.3(6) 2_665 .
Ag1 O4 S2 157.9(9) . .
S2 C146 F4 111.2(11) . .
S2 C146 F4 111.2(11) . 2_665
S2 C146 F4 111.2(11) . 3_565
F4 C146 F4 107.7(12) 2_665 3_565
F4 C146 F4 107.7(12) . 2_665
F4 C146 F4 107.7(12) . 3_565
O5 S3 O6 117.1(10) . .
O5 S3 O7 117.2(11) . .
O5 S3 C147 103.3(6) . .
O6 S3 O7 114.6(10) . .
O6 S3 C147 98.1(6) . .
O7 S3 C147 102.2(6) . .
Ag3 O5 S3 149.4(9) . .
Ag4 O6 S3 154.4(10) . .
Ag4 O7 S3 148.9(9) 3_675 .
S3 C147 F5 106.6(9) . .
S3 C147 F6 105.5(9) . .
S3 C147 F7 108.8(10) . .
F5 C147 F6 116.2(13) . .
F5 C147 F7 106.6(13) . .
F6 C147 F7 112.9(14) . .
O8 S4 O8 115.7(4) . 3_675
O8 S4 O8 115.7(4) . 2_765
O8 S4 O8 115.7(4) 3_675 2_765
O8 S4 C148 102.1(5) . .
O8 S4 C148 102.1(5) 3_675 .
O8 S4 C148 102.1(5) 2_765 .
Ag3 O8 S4 136.5(6) . .
S4 C148 F8 106.6(9) . .
S4 C148 F8 106.6(9) . 2_765
S4 C148 F8 106.6(9) . 3_675
F8 C148 F8 112.2(8) . 2_765
F8 C148 F8 112.2(8) . 3_675
F8 C148 F8 112.2(8) 2_765 3_675

loop_
_geom_bond_atom_site_label_1
_geom_bond_atom_site_label_2
_geom_bond_distance
_geom_bond_site_symmetry_2
Ag1 P1 2.415(3) .
Ag1 P2 2.407(3) 2_665
Ag1 O1 2.593(8) .
Ag1 O4 2.647(10) .
Ag2 P3 2.405(3) .
Ag2 P4 2.416(3) .
Ag2 O2 2.946(9) .
Ag2 O3 2.670(8) 3_565
P1 C1 1.827(13) .
P1 C9 1.670(18) .
P1 X9 1.98(3) .
P1 C17 1.859(11) .
P2 Ag1 2.407(3) 3_565
P2 C2 1.804(11) .
P2 C25 1.820(16) .
P2 C33 1.788(12) .
P3 C3 1.794(11) .
P3 C41 1.791(12) .
P3 C49 1.816(13) .
P4 C6 1.803(9) .
P4 C57 1.858(10) .
P4 C65 1.833(11) .
C1 H1A 0.990 .
C1 H1B 0.990 .
C1 C4 1.596(16) .
C2 H2A 0.990 .
C2 H2B 0.990 .
C2 C4 1.508(15) .
C3 H3A 0.990 .
C3 H3B 0.990 .
C3 C4 1.560(17) .
C4 C5 1.559(15) .
C5 H5A 0.980 .
C5 H5B 0.980 .
C5 H5C 0.980 .
C6 H6A 0.990 .
C6 H6B 0.990 .
C6 C7 1.560(11) .
C7 C6 1.560(11) 2_665
C7 C6 1.560(11) 3_565
C7 C8 1.43(2) .
C8 H8A 0.980 .
C8 H8B 0.980 .
C8 H8C 0.980 .
C9 C10 1.381(13) .
C9 C14 1.386(13) .
C10 H10 0.950 .
C10 C11 1.396(13) .
C11 H11 0.950 .
C11 C12 1.360(13) .
C12 C13 1.372(13) .
C12 N1 1.448(13) .
C13 H13 0.950 .
C13 C14 1.403(13) .
C14 H14 0.950 .
N1 C15 1.474(13) .
N1 C16 1.471(13) .
C15 H15A 0.980 .
C15 H15B 0.980 .
C15 H15C 0.980 .
C16 H16A 0.980 .
C16 H16B 0.980 .
C16 H16C 0.980 .
X9 X10 1.390(14) .
X9 X14 1.373(13) .
X10 H10A 0.950 .
X10 X11 1.394(13) .
X11 H11A 0.950 .
X11 X12 1.364(13) .
X12 X13 1.365(13) .
X12 N1X 1.455(13) .
X13 H13A 0.950 .
X13 X14 1.404(14) .
X14 H14A 0.950 .
N1X X15 1.472(14) .
N1X X16 1.472(14) .
X15 H15D 0.980 .
X15 H15E 0.980 .
X15 H15F 0.980 .
X16 H16D 0.980 .
X16 H16E 0.980 .
X16 H16F 0.980 .
C17 C18 1.395(11) .
C17 C22 1.361(11) .
C18 H18 0.950 .
C18 C19 1.390(11) .
C19 H19 0.950 .
C19 C20 1.384(11) .
C20 C21 1.359(11) .
C20 N2 1.458(11) .
C21 H21 0.950 .
C21 C22 1.404(11) .
C22 H22 0.950 .
N2 C23 1.475(12) .
N2 C24 1.471(12) .
C23 H23A 0.980 .
C23 H23B 0.980 .
C23 H23C 0.980 .
C24 H24A 0.980 .
C24 H24B 0.980 .
C24 H24C 0.980 .
C25 C26 1.361(13) .
C25 C30 1.374(13) .
C26 H26 0.950 .
C26 C27 1.411(13) .
C27 H27 0.950 .
C27 C28 1.360(13) .
C28 C29 1.370(13) .
C28 N3 1.465(13) .
C29 H29 0.950 .
C29 C30 1.417(13) .
C30 H30 0.950 .
N3 C31 1.448(14) .
N3 C32 1.455(13) .
C31 H31A 0.980 .
C31 H31B 0.980 .
C31 H31C 0.980 .
C32 H32A 0.980 .
C32 H32B 0.980 .
C32 H32C 0.980 .
C33 C34 1.372(11) .
C33 C38 1.383(11) .
C34 H34 0.950 .
C34 C35 1.413(12) .
C35 H35 0.950 .
C35 C36 1.358(12) .
C36 C37 1.378(12) .
C36 N4 1.460(12) .
C37 H37 0.950 .
C37 C38 1.413(11) .
C38 H38 0.950 .
N4 C39 1.457(13) .
N4 C40 1.458(13) .
C39 H39A 0.980 .
C39 H39B 0.980 .
C39 H39C 0.980 .
C40 H40A 0.980 .
C40 H40B 0.980 .
C40 H40C 0.980 .
C41 C42 1.390(11) .
C41 C46 1.363(11) .
C42 H42 0.950 .
C42 C43 1.374(11) .
C43 H43 0.950 .
C43 C44 1.351(11) .
C44 C45 1.384(11) .
C44 N5 1.443(12) .
C45 H45 0.950 .
C45 C46 1.404(11) .
C46 H46 0.950 .
N5 C47 1.458(13) .
N5 C48 1.488(12) .
C47 H47A 0.980 .
C47 H47B 0.980 .
C47 H47C 0.980 .
C48 H48A 0.980 .
C48 H48B 0.980 .
C48 H48C 0.980 .
C49 C50 1.360(11) .
C49 C54 1.368(11) .
C50 H50 0.950 .
C50 C51 1.385(12) .
C51 H51 0.950 .
C51 C52 1.361(12) .
C52 C53 1.359(12) .
C52 N6 1.462(12) .
C53 H53 0.950 .
C53 C54 1.402(12) .
C54 H54 0.950 .
N6 C55 1.475(13) .
N6 C56 1.479(13) .
C55 H55A 0.980 .
C55 H55B 0.980 .
C55 H55C 0.980 .
C56 H56A 0.980 .
C56 H56B 0.980 .
C56 H56C 0.980 .
C57 C58 1.380(10) .
C57 C62 1.355(10) .
C58 H58 0.950 .
C58 C59 1.397(11) .
C59 H59 0.950 .
C59 C60 1.365(11) .
C60 C61 1.365(11) .
C60 N7 1.446(11) .
C61 H61 0.950 .
C61 C62 1.404(11) .
C62 H62 0.950 .
N7 C63 1.466(11) .
N7 C64 1.459(12) .
C63 H63A 0.980 .
C63 H63B 0.980 .
C63 H63C 0.980 .
C64 H64A 0.980 .
C64 H64B 0.980 .
C64 H64C 0.980 .
C65 C66 1.376(11) .
C65 C70 1.382(11) .
C66 H66 0.950 .
C66 C67 1.365(11) .
C67 H67 0.950 .
C67 C68 1.339(11) .
C68 C69 1.373(11) .
C68 N8 1.447(12) .
C69 H69 0.950 .
C69 C70 1.418(11) .
C70 H70 0.950 .
N8 C71 1.477(12) .
N8 C72 1.444(12) .
C71 H71A 0.980 .
C71 H71B 0.980 .
C71 H71C 0.980 .
C72 H72A 0.980 .
C72 H72B 0.980 .
C72 H72C 0.980 .
Ag3 P5 2.398(3) .
Ag3 P6 2.398(3) 3_675
Ag3 O5 2.856(10) .
Ag3 O8 2.663(9) .
Ag4 P7 2.408(3) .
Ag4 P8 2.395(3) .
Ag4 O6 2.646(11) .
Ag4 O7 2.652(12) 2_765
P5 C73 1.761(12) .
P5 C81 1.811(13) .
P5 C89 1.852(12) .
P6 Ag3 2.398(3) 2_765
P6 C74 1.714(13) .
P6 C97 1.787(13) .
P6 C105 1.802(14) .
P6 X105 1.780(18) .
P7 C75 1.849(11) .
P7 C113 1.786(11) .
P7 C121 1.793(11) .
P8 C78 1.790(9) .
P8 C129 1.790(10) .
P8 C137 1.828(9) .
C73 H73A 0.990 .
C73 H73B 0.990 .
C73 C76 1.539(15) .
C74 H74A 0.990 .
C74 H74B 0.990 .
C74 C76 1.632(16) .
C75 H75A 0.990 .
C75 H75B 0.990 .
C75 C76 1.575(16) .
C76 C77 1.519(16) .
C77 H77A 0.980 .
C77 H77B 0.980 .
C77 H77C 0.980 .
C78 H78A 0.990 .
C78 H78B 0.990 .
C78 C79 1.584(10) .
C79 C78 1.584(10) 3_675
C79 C78 1.584(10) 2_765
C79 C80 1.58(2) .
C80 H80A 0.980 .
C80 H80B 0.980 .
C80 H80C 0.980 .
C81 C82 1.391(12) .
C81 C86 1.373(12) .
C82 H82 0.950 .
C82 C83 1.392(12) .
C83 H83 0.950 .
C83 C84 1.372(12) .
C84 C85 1.380(12) .
C84 N9 1.467(12) .
C85 H85 0.950 .
C85 C86 1.396(12) .
C86 H86 0.950 .
N9 C87 1.457(13) .
N9 C88 1.466(13) .
C87 H87A 0.980 .
C87 H87B 0.980 .
C87 H87C 0.980 .
C88 H88A 0.980 .
C88 H88B 0.980 .
C88 H88C 0.980 .
C89 C90 1.371(11) .
C89 C94 1.370(11) .
C90 H90 0.950 .
C90 C91 1.413(11) .
C91 H91 0.950 .
C91 C92 1.351(12) .
C92 C93 1.385(11) .
C92 N10 1.458(12) .
C93 H93 0.950 .
C93 C94 1.398(11) .
C94 H94 0.950 .
N10 C95 1.461(12) .
N10 C96 1.470(13) .
C95 H95A 0.980 .
C95 H95B 0.980 .
C95 H95C 0.980 .
C96 H96A 0.980 .
C96 H96B 0.980 .
C96 H96C 0.980 .
C97 C98 1.347(12) .
C97 C102 1.390(12) .
C98 H98 0.950 .
C98 C99 1.400(12) .
C99 H99 0.950 .
C99 C100 1.350(13) .
C100 C101 1.369(13) .
C100 N11 1.473(12) .
C101 H101 0.950 .
C101 C102 1.397(12) .
C102 H102 0.950 .
N11 C103 1.455(13) .
N11 C104 1.464(13) .
C103 H10B 0.980 .
C103 H10C 0.980 .
C103 H10D 0.980 .
C104 H10E 0.980 .
C104 H10F 0.980 .
C104 H10G 0.980 .
C105 C106 1.375(13) .
C105 C110 1.363(13) .
C106 H106 0.950 .
C106 C107 1.380(13) .
C107 H107 0.950 .
C107 C108 1.352(13) .
C108 C109 1.365(13) .
C108 N12 1.471(13) .
C109 H109 0.950 .
C109 C110 1.400(13) .
C110 H110 0.950 .
N12 C111 1.466(13) .
N12 C112 1.471(13) .
C111 H11B 0.980 .
C111 H11C 0.980 .
C111 H11D 0.980 .
C112 H11E 0.980 .
C112 H11F 0.980 .
C112 H11G 0.980 .
X105 X106 1.370(14) .
X105 X110 1.373(14) .
X106 H10H 0.950 .
X106 X107 1.392(14) .
X107 H10I 0.950 .
X107 X108 1.361(13) .
X108 X109 1.376(14) .
X108 N12X 1.464(14) .
X109 H10J 0.950 .
X109 X110 1.400(14) .
X110 H11H 0.950 .
N12X X111 1.470(14) .
N12X X112 1.478(14) .
X111 H11I 0.980 .
X111 H11J 0.980 .
X111 H11K 0.980 .
X112 H11L 0.980 .
X112 H11M 0.980 .
X112 H11N 0.980 .
C113 C114 1.388(10) .
C113 C118 1.355(11) .
C114 H114 0.950 .
C114 C115 1.399(10) .
C115 H115 0.950 .
C115 C116 1.376(11) .
C116 C117 1.365(11) .
C116 N13 1.451(11) .
C117 H117 0.950 .
C117 C118 1.395(12) .
C118 H118 0.950 .
N13 C119 1.450(12) .
N13 C120 1.449(12) .
C119 H11O 0.980 .
C119 H11P 0.980 .
C119 H11Q 0.980 .
C120 H12A 0.980 .
C120 H12B 0.980 .
C120 H12C 0.980 .
C121 C122 1.362(10) .
C121 C126 1.397(10) .
C122 H122 0.950 .
C122 C123 1.378(11) .
C123 H123 0.950 .
C123 C124 1.359(11) .
C124 C125 1.368(11) .
C124 N14 1.449(11) .
C125 H125 0.950 .
C125 C126 1.400(11) .
C126 H126 0.950 .
N14 C127 1.480(12) .
N14 C128 1.477(12) .
C127 H12D 0.980 .
C127 H12E 0.980 .
C127 H12F 0.980 .
C128 H12G 0.980 .
C128 H12H 0.980 .
C128 H12I 0.980 .
C129 C130 1.374(10) .
C129 C134 1.388(10) .
C130 H130 0.950 .
C130 C131 1.417(11) .
C131 H131 0.950 .
C131 C132 1.394(11) .
C132 C133 1.346(11) .
C132 N15 1.458(11) .
C133 H133 0.950 .
C133 C134 1.376(11) .
C134 H134 0.950 .
N15 C135 1.446(12) .
N15 C136 1.469(12) .
C135 H13B 0.980 .
C135 H13C 0.980 .
C135 H13D 0.980 .
C136 H13E 0.980 .
C136 H13F 0.980 .
C136 H13G 0.980 .
C137 C138 1.391(10) .
C137 C142 1.386(10) .
C138 H138 0.950 .
C138 C139 1.366(10) .
C139 H139 0.950 .
C139 C140 1.346(10) .
C140 C141 1.360(11) .
C140 N16 1.446(10) .
C141 H141 0.950 .
C141 C142 1.397(10) .
C142 H142 0.950 .
N16 C143 1.450(11) .
N16 C144 1.455(11) .
C143 H14B 0.980 .
C143 H14C 0.980 .
C143 H14D 0.980 .
C144 H14E 0.980 .
C144 H14F 0.980 .
C144 H14G 0.980 .
S1 O1 1.402(8) .
S1 O2 1.429(8) .
S1 O3 1.436(7) .
S1 C145 1.774(12) .
O3 Ag2 2.670(8) 2_665
C145 F1 1.292(10) .
C145 F2 1.294(11) .
C145 F3 1.304(11) .
S2 O4 1.413(10) .
S2 O4 1.412(10) 3_565
S2 O4 1.413(10) 2_665
S2 C146 1.84(2) .
C146 F4 1.274(10) .
C146 F4 1.274(10) 2_665
C146 F4 1.274(10) 3_565
S3 O5 1.360(9) .
S3 O6 1.443(9) .
S3 O7 1.408(9) .
S3 C147 1.834(14) .
O7 Ag4 2.652(11) 3_675
C147 F5 1.344(11) .
C147 F6 1.337(11) .
C147 F7 1.319(12) .
S4 O8 1.411(8) .
S4 O8 1.411(8) 3_675
S4 O8 1.411(8) 2_765
S4 C148 1.847(18) .
C148 F8 1.330(9) .
C148 F8 1.330(9) 2_765
C148 F8 1.330(9) 3_675
